data_7106060
loop_
_publ_author_name
'Nasser Nasser'
'Richard J. Puddephatt'

_publ_section_title
;
 Self-assembled polymers of silver(I) with a chiral diphosphine ligand
;
_journal_name_full Chem.Commun.
_journal_page_first 2808
_journal_paper_doi 10.1039/c0cc05411a
_journal_volume 47
_journal_year 2011
_chemical_absolute_configuration ad
_chemical_formula_moiety '2(C112 H104 Ag5 Cl4 N10 O20 P5), 2(C0.50 H Cl), 12(C H2 Cl2), C'
_chemical_formula_sum 'C119 H117.5 Ag5 Cl18 N10 O20 P5'
_chemical_formula_weight 3340.03
_chemical_name_systematic
;
?
;
_space_group_IT_number 5
_symmetry_cell_setting monoclinic
_symmetry_space_group_name_Hall 'C 2y'
_symmetry_space_group_name_H-M 'C 1 2 1'
_atom_sites_solution_hydrogens geom
_atom_sites_solution_primary direct
_atom_sites_solution_secondary difmap
_audit_creation_method SHELXL-97
_cell_angle_alpha 90.00
_cell_angle_beta 94.213(2)
_cell_angle_gamma 90.00
_cell_formula_units_Z 4
_cell_length_a 49.1113(18)
_cell_length_b 15.7929(6)
_cell_length_c 18.8454(7)
_cell_measurement_reflns_used 30334
_cell_measurement_temperature 150(2)
_cell_measurement_theta_max 26.59
_cell_measurement_theta_min 0.83
_cell_volume 14577.2(9)
_computing_cell_refinement 'Bruker SAINT'
_computing_data_collection 'Bruker APEX2'
_computing_data_reduction 'Bruker SAINT'
_computing_molecular_graphics 'Bruker SHELXTL'
_computing_publication_material 'Bruker SHELXTL'
_computing_structure_refinement 'SHELXL-97 (Sheldrick, 1997)'
_computing_structure_solution 'SHELXS-97 (Sheldrick, 1990)'
_diffrn_ambient_temperature 150(2)
_diffrn_measured_fraction_theta_full 0.997
_diffrn_measured_fraction_theta_max 0.997
_diffrn_measurement_device_type 'Bruker APEX-II CCD'
_diffrn_measurement_method '\f and \w scans'
_diffrn_radiation_monochromator graphite
_diffrn_radiation_source 'fine-focus sealed tube'
_diffrn_radiation_type MoK\a
_diffrn_radiation_wavelength 0.71073
_diffrn_reflns_av_R_equivalents 0.0504
_diffrn_reflns_av_sigmaI/netI 0.0592
_diffrn_reflns_limit_h_max 61
_diffrn_reflns_limit_h_min -61
_diffrn_reflns_limit_k_max 19
_diffrn_reflns_limit_k_min -19
_diffrn_reflns_limit_l_max 23
_diffrn_reflns_limit_l_min -23
_diffrn_reflns_number 95804
_diffrn_reflns_theta_full 26.59
_diffrn_reflns_theta_max 26.59
_diffrn_reflns_theta_min 0.83
_exptl_absorpt_coefficient_mu 1.107
_exptl_absorpt_correction_T_max 0.7469
_exptl_absorpt_correction_T_min 0.7183
_exptl_absorpt_correction_type multi-scan
_exptl_crystal_colour colourless
_exptl_crystal_density_diffrn 1.522
_exptl_crystal_density_method 'not measured'
_exptl_crystal_description block
_exptl_crystal_F_000 6710
_exptl_crystal_size_max 0.32
_exptl_crystal_size_mid 0.28
_exptl_crystal_size_min 0.28
_platon_squeeze_details
;
;
_refine_diff_density_max 1.356
_refine_diff_density_min -1.055
_refine_diff_density_rms 0.105
_refine_ls_abs_structure_details 'Flack H D (1983), Acta Cryst. A39, 876-881'
_refine_ls_abs_structure_Flack -0.004(16)
_refine_ls_extinction_method none
_refine_ls_goodness_of_fit_ref 1.067
_refine_ls_hydrogen_treatment constr
_refine_ls_matrix_type fullcycle
_refine_ls_number_parameters 1608
_refine_ls_number_reflns 30334
_refine_ls_number_restraints 7
_refine_ls_restrained_S_all 1.068
_refine_ls_R_factor_all 0.0614
_refine_ls_R_factor_gt 0.0483
_refine_ls_shift/su_max 0.170
_refine_ls_shift/su_mean 0.008
_refine_ls_structure_factor_coef Fsqd
_refine_ls_weighting_details 'calc w=1/[\s^2^(Fo^2^)+(0.0818P)^2^+0.0000P] where P=(Fo^2^+2Fc^2^)/3'
_refine_ls_weighting_scheme calc
_refine_ls_wR_factor_gt 0.1308
_refine_ls_wR_factor_ref 0.1376
_reflns_number_gt 25064
_reflns_number_total 30334
_reflns_threshold_expression >2sigma(I)
_cod_data_source_file C0CC05411A.TXT
_cod_data_source_block b09046
_cod_depositor_comments
;
The following automatic conversions were performed:

'_symmetry_cell_setting' value 'Monoclinic' changed to 'monoclinic'
according to the built-in table from CIF Core dictionary named
'cif_core.dic' version 2.4.1 from 2010-06-29.

Automatic conversion script
Id: cif_fix_values 1646 2011-03-28 12:23:43Z adriana 
;
_cod_original_sg_symbol_H-M 'C 2'
_cod_original_formula_sum 'C119 H117.50 Ag5 Cl18 N10 O20 P5'
_cod_database_code 7106060

loop_
_symmetry_equiv_pos_as_xyz
'x, y, z'
'-x, y, -z'
'x+1/2, y+1/2, z'
'-x+1/2, y+1/2, -z'

loop_
_atom_site_label
_atom_site_type_symbol
_atom_site_fract_x
_atom_site_fract_y
_atom_site_fract_z
_atom_site_U_iso_or_equiv
_atom_site_adp_type
_atom_site_occupancy
_atom_site_symmetry_multiplicity
_atom_site_calc_flag
_atom_site_refinement_flags
_atom_site_disorder_assembly
_atom_site_disorder_group
Ag1 Ag 0.510480(8) 0.96032(5) 0.58070(2) 0.02812(9) Uani 1 1 d . . .
O1 O 0.45936(7) 1.0089(2) 0.49542(19) 0.0246(8) Uani 1 1 d . . .
N1 N 0.41359(9) 1.0069(3) 0.4855(2) 0.0270(10) Uani 1 1 d . . .
H1A H 0.3986 0.9762 0.4816 0.032 Uiso 1 1 calc R . .
P1 P 0.47430(3) 0.87218(10) 0.60764(7) 0.0237(3) Uani 1 1 d . . .
C1 C 0.45366(11) 0.8242(3) 0.5320(3) 0.0231(11) Uani 1 1 d . . .
Cl1H Cl 0.09998(4) 0.85131(14) 0.22829(10) 0.0533(4) Uani 1 1 d . . .
Cl1I Cl 0.25744(6) 0.9316(2) 0.55032(13) 0.0856(8) Uani 1 1 d . . .
Cl1C Cl 0.91368(6) 1.0118(2) 0.3490(3) 0.1396(17) Uani 1 1 d D . .
C1I C 0.25946(16) 0.9963(7) 0.4775(4) 0.066(2) Uani 1 1 d . . .
H1IA H 0.2477 1.0465 0.4826 0.079 Uiso 1 1 calc R . .
H1IB H 0.2526 0.9654 0.4341 0.079 Uiso 1 1 calc R . .
C1H C 0.07443(17) 0.7781(5) 0.1980(5) 0.060(2) Uani 1 1 d . . .
H1HA H 0.0675 0.7487 0.2395 0.072 Uiso 1 1 calc R . .
H1HB H 0.0590 0.8093 0.1735 0.072 Uiso 1 1 calc R . .
C1C C 0.9405(2) 0.9366(11) 0.3594(6) 0.261(17) Uani 1 1 d D . .
H1CA H 0.9526 0.9507 0.4021 0.313 Uiso 1 1 calc R . .
H1CB H 0.9328 0.8795 0.3662 0.313 Uiso 1 1 calc R . .
Cl1F Cl 0.13746(5) 0.09865(17) 0.56525(14) 0.0773(6) Uani 1 1 d . . .
Cl1B Cl 0.99871(6) 0.6852(2) 0.79542(11) 0.1036(11) Uani 1 1 d . . .
Cl1G Cl 0.18529(8) 0.4912(2) 0.0576(2) 0.1161(11) Uani 1 1 d . . .
C1B C 0.99996(16) 0.7531(5) 0.7231(4) 0.0518(19) Uani 1 1 d . . .
H1BA H 1.0167 0.7418 0.6983 0.062 Uiso 1 1 calc R . .
H1BB H 1.0006 0.8126 0.7398 0.062 Uiso 1 1 calc R . .
C1F C 0.1712(2) 0.1389(6) 0.5592(6) 0.079(3) Uani 1 1 d . . .
H1FA H 0.1740 0.1534 0.5092 0.094 Uiso 1 1 calc R . .
H1FB H 0.1737 0.1910 0.5882 0.094 Uiso 1 1 calc R . .
C1G C 0.1623(3) 0.5615(9) 0.0856(9) 0.134(6) Uani 1 1 d . . .
H1GA H 0.1615 0.6118 0.0542 0.161 Uiso 1 1 calc R . .
H1GB H 0.1680 0.5804 0.1345 0.161 Uiso 1 1 calc R . .
Cl1D Cl 0.97543(14) 0.4874(4) 0.1356(4) 0.218(3) Uani 1 1 d . . .
C1D C 0.9768(2) 0.4136(7) 0.1989(6) 0.092(3) Uani 1 1 d . . .
H1DA H 0.9738 0.4406 0.2451 0.110 Uiso 1 1 calc R . .
H1DB H 0.9952 0.3877 0.2026 0.110 Uiso 1 1 calc R . .
Ag2 Ag 0.279044(9) 1.07879(5) 0.28570(3) 0.03697(11) Uani 1 1 d . . .
N2 N 0.38601(9) 1.0969(3) 0.3686(2) 0.0259(10) Uani 1 1 d . . .
H2B H 0.4018 1.0935 0.3493 0.031 Uiso 1 1 calc R . .
P2 P 0.31480(3) 1.13178(10) 0.22160(8) 0.0277(3) Uani 1 1 d . . .
C2 C 0.45383(13) 0.7362(4) 0.5233(3) 0.0327(13) Uani 1 1 d . . .
H2A H 0.4650 0.7023 0.5553 0.039 Uiso 1 1 calc R . .
Cl2H Cl 0.08655(4) 0.70244(15) 0.13944(10) 0.0604(5) Uani 1 1 d . . .
Cl2I Cl 0.29379(4) 1.03000(19) 0.46820(12) 0.0794(8) Uani 1 1 d . . .
Cl2C Cl 0.95904(7) 0.9368(2) 0.28529(17) 0.0982(9) Uani 1 1 d D . .
Cl2B Cl 0.97047(4) 0.73724(14) 0.66326(10) 0.0550(5) Uani 1 1 d . . .
Cl2F Cl 0.19519(5) 0.06221(14) 0.59012(16) 0.0790(7) Uani 1 1 d . . .
Cl2G Cl 0.12936(7) 0.5141(3) 0.08451(16) 0.1080(10) Uani 1 1 d . . .
Cl2D Cl 0.95314(9) 0.3366(2) 0.1825(4) 0.208(3) Uani 1 1 d . . .
Ag3 Ag 0.318824(9) 0.94623(5) 0.35469(2) 0.03148(10) Uani 1 1 d . . .
P3 P 0.29672(3) 0.84035(10) 0.28254(8) 0.0285(3) Uani 1 1 d . . .
N3 N 0.54472(10) 1.0797(3) 0.6642(2) 0.0328(11) Uani 1 1 d . . .
O3 O 0.52060(8) 1.0951(3) 0.6427(2) 0.0376(10) Uani 1 1 d . . .
C3 C 0.43789(13) 0.6980(4) 0.4683(3) 0.0325(13) Uani 1 1 d . . .
H3A H 0.4383 0.6383 0.4623 0.039 Uiso 1 1 calc R . .
P4 P 0.09828(3) 1.14802(11) 0.15366(8) 0.0321(3) Uani 1 1 d . . .
Ag4 Ag 0.074874(9) 1.01777(5) 0.13189(2) 0.03698(11) Uani 1 1 d . . .
N4 N 0.22975(16) 1.1562(5) 0.3377(6) 0.079(2) Uani 1 1 d . . .
O4 O 0.56023(9) 1.1373(3) 0.6859(3) 0.0446(11) Uani 1 1 d . . .
C4 C 0.42147(13) 0.7473(4) 0.4225(3) 0.0347(13) Uani 1 1 d . . .
H4A H 0.4103 0.7217 0.3852 0.042 Uiso 1 1 calc R . .
Ag5 Ag 0.126711(10) 0.90197(6) 0.10937(2) 0.03908(12) Uani 1 1 d . . .
P5 P 0.11371(3) 0.92447(10) -0.01333(8) 0.0279(3) Uani 1 1 d . . .
O5 O 0.55313(8) 1.0038(3) 0.6643(2) 0.0380(10) Uani 1 1 d . . .
N5 N 0.35397(10) 0.8835(3) 0.4858(3) 0.0370(12) Uani 1 1 d . . .
C5 C 0.42126(12) 0.8357(4) 0.4311(3) 0.0320(13) Uani 1 1 d . . .
H5A H 0.4099 0.8698 0.3996 0.038 Uiso 1 1 calc R . .
N6 N 0.21364(9) 0.9215(3) 0.2648(2) 0.0272(10) Uani 1 1 d . . .
H6A H 0.2040 0.8987 0.2286 0.033 Uiso 1 1 calc R . .
O6 O 0.25235(12) 1.1535(4) 0.3704(4) 0.0762(19) Uani 1 1 d . . .
C6 C 0.43735(10) 0.8729(3) 0.4847(3) 0.0234(11) Uani 1 1 d . . .
N7 N 0.17285(10) 1.0502(3) 0.2526(3) 0.0320(11) Uani 1 1 d . . .
H7A H 0.1870 1.0845 0.2549 0.038 Uiso 1 1 calc R . .
O7 O 0.20868(16) 1.1731(7) 0.3670(7) 0.162(5) Uani 1 1 d . . .
C7 C 0.43729(11) 0.9687(3) 0.4898(3) 0.0224(11) Uani 1 1 d . . .
N8 N 0.01960(10) 0.9639(3) 0.1648(3) 0.0341(11) Uani 1 1 d . . .
O8 O 0.22853(11) 1.1383(4) 0.2731(4) 0.0722(18) Uani 1 1 d . . .
C8 C 0.41118(11) 1.0987(3) 0.4871(3) 0.0278(12) Uani 1 1 d . . .
H8A H 0.4274 1.1242 0.4661 0.033 Uiso 1 1 calc R . .
O9 O 0.35798(10) 0.9280(4) 0.4345(3) 0.0619(16) Uani 1 1 d . . .
N9 N 0.02761(9) 0.8870(3) -0.0243(2) 0.0265(10) Uani 1 1 d . . .
H9C H 0.0196 0.9069 -0.0642 0.032 Uiso 1 1 calc R . .
C9 C 0.41011(13) 1.1301(4) 0.5634(3) 0.0373(14) Uani 1 1 d . . .
H9A H 0.4271 1.1136 0.5914 0.045 Uiso 1 1 calc R . .
H9B H 0.3946 1.1029 0.5852 0.045 Uiso 1 1 calc R . .
N10 N 0.17329(10) 0.7862(4) 0.1484(3) 0.0363(12) Uani 1 1 d . . .
O10 O 0.37014(11) 0.8915(4) 0.5394(3) 0.0624(15) Uani 1 1 d . . .
C10 C 0.40677(17) 1.2278(5) 0.5663(4) 0.0516(18) Uani 1 1 d . . .
H10A H 0.4052 1.2458 0.6162 0.062 Uiso 1 1 calc R . .
H10B H 0.4231 1.2553 0.5489 0.062 Uiso 1 1 calc R . .
O11 O 0.33477(15) 0.8349(5) 0.4843(4) 0.093(2) Uani 1 1 d . . .
C11 C 0.38177(17) 1.2551(5) 0.5214(4) 0.059(2) Uani 1 1 d . . .
H11A H 0.3806 1.3177 0.5214 0.071 Uiso 1 1 calc R . .
H11B H 0.3653 1.2327 0.5422 0.071 Uiso 1 1 calc R . .
O12 O 0.25466(7) 0.9614(3) 0.31099(19) 0.0287(8) Uani 1 1 d . . .
C12 C 0.38241(14) 1.2231(4) 0.4439(4) 0.0426(16) Uani 1 1 d . . .
H12A H 0.3654 1.2402 0.4161 0.051 Uiso 1 1 calc R . .
H12B H 0.3980 1.2492 0.4216 0.051 Uiso 1 1 calc R . .
O13 O 0.13317(8) 1.0124(3) 0.1965(2) 0.0337(9) Uani 1 1 d . . .
C13 C 0.38517(12) 1.1264(4) 0.4427(3) 0.0305(12) Uani 1 1 d . . .
H13A H 0.3690 1.1008 0.4636 0.037 Uiso 1 1 calc R . .
O14 O 0.04026(9) 0.9522(3) 0.2067(2) 0.0465(11) Uani 1 1 d . . .
C14 C 0.36335(11) 1.0756(4) 0.3311(3) 0.0269(11) Uani 1 1 d . . .
O15 O 0.02105(8) 1.0196(3) 0.1169(2) 0.0354(9) Uani 1 1 d . . .
C15 C 0.36544(11) 1.0459(3) 0.2561(3) 0.0266(11) Uani 1 1 d . . .
O16 O -0.00142(10) 0.9237(3) 0.1692(2) 0.0457(11) Uani 1 1 d . . .
C16 C 0.38747(13) 0.9968(4) 0.2381(3) 0.0340(13) Uani 1 1 d . . .
H16A H 0.4021 0.9862 0.2727 0.041 Uiso 1 1 calc R . .
O17 O 0.06195(8) 0.9015(3) 0.06066(19) 0.0286(8) Uani 1 1 d . . .
C17 C 0.38821(13) 0.9632(4) 0.1701(3) 0.0407(14) Uani 1 1 d . . .
H17A H 0.4036 0.9310 0.1582 0.049 Uiso 1 1 calc R . .
O18 O 0.17163(10) 0.8652(3) 0.1589(3) 0.0485(12) Uani 1 1 d . . .
C18 C 0.36704(14) 0.9761(4) 0.1204(3) 0.0401(15) Uani 1 1 d . . .
H18A H 0.3670 0.9498 0.0751 0.048 Uiso 1 1 calc R . .
O19 O 0.15340(11) 0.7522(3) 0.1181(3) 0.0580(14) Uani 1 1 d . . .
C19 C 0.34503(12) 1.0288(4) 0.1367(3) 0.0345(13) Uani 1 1 d . . .
H19A H 0.3309 1.0406 0.1010 0.041 Uiso 1 1 calc R . .
O20 O 0.19442(10) 0.7494(3) 0.1681(3) 0.0558(13) Uani 1 1 d . . .
C20 C 0.34386(12) 1.0636(3) 0.2040(3) 0.0272(12) Uani 1 1 d . . .
C21 C 0.44965(11) 0.9285(3) 0.6572(3) 0.0251(11) Uani 1 1 d . . .
C22 C 0.42236(11) 0.9027(4) 0.6559(3) 0.0299(12) Uani 1 1 d . . .
H22A H 0.4163 0.8558 0.6274 0.036 Uiso 1 1 calc R . .
C23 C 0.40405(11) 0.9450(4) 0.6960(3) 0.0343(13) Uani 1 1 d . . .
H23A H 0.3857 0.9262 0.6958 0.041 Uiso 1 1 calc R . .
C24 C 0.41263(12) 1.0145(4) 0.7363(3) 0.0326(12) Uani 1 1 d . . .
H24A H 0.3999 1.0450 0.7620 0.039 Uiso 1 1 calc R . .
C25 C 0.43961(13) 1.0396(4) 0.7391(3) 0.0350(13) Uani 1 1 d . . .
H25A H 0.4456 1.0856 0.7688 0.042 Uiso 1 1 calc R . .
C26 C 0.45860(11) 0.9972(3) 0.6981(3) 0.0260(11) Uani 1 1 d . . .
H26A H 0.4770 1.0157 0.6988 0.031 Uiso 1 1 calc R . .
C27 C 0.48539(11) 0.7823(4) 0.6639(3) 0.0291(12) Uani 1 1 d . . .
C28 C 0.47105(12) 0.7507(4) 0.7174(3) 0.0328(13) Uani 1 1 d . . .
H28A H 0.4540 0.7756 0.7266 0.039 Uiso 1 1 calc R . .
C29 C 0.48078(14) 0.6834(5) 0.7584(4) 0.0433(16) Uani 1 1 d . . .
H29A H 0.4707 0.6634 0.7962 0.052 Uiso 1 1 calc R . .
C30 C 0.50506(15) 0.6452(5) 0.7446(4) 0.0503(18) Uani 1 1 d . . .
H30A H 0.5114 0.5975 0.7716 0.060 Uiso 1 1 calc R . .
C31 C 0.52032(15) 0.6769(5) 0.6903(4) 0.0527(19) Uani 1 1 d . . .
H31A H 0.5372 0.6516 0.6808 0.063 Uiso 1 1 calc R . .
C32 C 0.51038(14) 0.7455(5) 0.6509(4) 0.0476(18) Uani 1 1 d . . .
H32A H 0.5207 0.7679 0.6146 0.057 Uiso 1 1 calc R . .
C33 C 0.32964(11) 1.2278(4) 0.2623(3) 0.0297(12) Uani 1 1 d . . .
C34 C 0.31358(13) 1.2734(4) 0.3078(4) 0.0381(14) Uani 1 1 d . . .
H34A H 0.2959 1.2533 0.3168 0.046 Uiso 1 1 calc R . .
C35 C 0.32349(15) 1.3485(4) 0.3401(4) 0.0463(16) Uani 1 1 d . . .
H35A H 0.3127 1.3788 0.3713 0.056 Uiso 1 1 calc R . .
C36 C 0.34873(15) 1.3778(4) 0.3262(4) 0.0430(15) Uani 1 1 d . . .
H36A H 0.3553 1.4295 0.3469 0.052 Uiso 1 1 calc R . .
C37 C 0.36504(14) 1.3319(4) 0.2817(3) 0.0399(15) Uani 1 1 d . . .
H37A H 0.3828 1.3518 0.2734 0.048 Uiso 1 1 calc R . .
C38 C 0.35535(12) 1.2576(4) 0.2497(3) 0.0306(12) Uani 1 1 d . . .
H38A H 0.3664 1.2271 0.2191 0.037 Uiso 1 1 calc R . .
C39 C 0.30171(12) 1.1639(4) 0.1330(3) 0.0324(13) Uani 1 1 d . . .
C40 C 0.27789(14) 1.1272(5) 0.1043(4) 0.0473(17) Uani 1 1 d . . .
H40A H 0.2682 1.0876 0.1309 0.057 Uiso 1 1 calc R . .
C41 C 0.26818(17) 1.1501(5) 0.0342(4) 0.057(2) Uani 1 1 d . . .
H41A H 0.2518 1.1253 0.0138 0.069 Uiso 1 1 calc R . .
C42 C 0.28190(15) 1.2069(5) -0.0045(4) 0.0521(19) Uani 1 1 d . . .
H42A H 0.2752 1.2207 -0.0517 0.063 Uiso 1 1 calc R . .
C43 C 0.30514(17) 1.2437(5) 0.0247(4) 0.0538(19) Uani 1 1 d . . .
H43A H 0.3142 1.2851 -0.0015 0.065 Uiso 1 1 calc R . .
C44 C 0.31535(15) 1.2221(4) 0.0902(4) 0.0448(16) Uani 1 1 d . . .
H44A H 0.3321 1.2463 0.1084 0.054 Uiso 1 1 calc R . .
C45 C 0.27849(12) 0.8672(4) 0.1973(3) 0.0318(13) Uani 1 1 d . . .
C46 C 0.28982(13) 0.8493(4) 0.1338(3) 0.0377(14) Uani 1 1 d . . .
H46A H 0.3073 0.8231 0.1347 0.045 Uiso 1 1 calc R . .
C47 C 0.27606(15) 0.8692(5) 0.0681(3) 0.0460(16) Uani 1 1 d . . .
H47A H 0.2845 0.8580 0.0253 0.055 Uiso 1 1 calc R . .
C48 C 0.25071(14) 0.9045(4) 0.0650(3) 0.0426(15) Uani 1 1 d . . .
H48A H 0.2412 0.9171 0.0204 0.051 Uiso 1 1 calc R . .
C49 C 0.23899(13) 0.9217(4) 0.1282(3) 0.0342(13) Uani 1 1 d . . .
H49A H 0.2212 0.9455 0.1261 0.041 Uiso 1 1 calc R . .
C50 C 0.25230(11) 0.9055(4) 0.1947(3) 0.0306(12) Uani 1 1 d . . .
C51 C 0.24002(11) 0.9307(3) 0.2605(3) 0.0271(12) Uani 1 1 d . . .
C52 C 0.19951(12) 0.9476(4) 0.3276(3) 0.0329(12) Uani 1 1 d . . .
H52A H 0.2103 0.9939 0.3524 0.039 Uiso 1 1 calc R . .
C53 C 0.19783(14) 0.8735(4) 0.3789(3) 0.0425(15) Uani 1 1 d . . .
H53A H 0.1882 0.8258 0.3539 0.051 Uiso 1 1 calc R . .
H53B H 0.2165 0.8545 0.3945 0.051 Uiso 1 1 calc R . .
C54 C 0.18303(15) 0.8972(5) 0.4428(3) 0.0491(17) Uani 1 1 d . . .
H54A H 0.1941 0.9384 0.4721 0.059 Uiso 1 1 calc R . .
H54B H 0.1805 0.8462 0.4721 0.059 Uiso 1 1 calc R . .
C55 C 0.15487(15) 0.9363(5) 0.4204(4) 0.0502(18) Uani 1 1 d . . .
H55A H 0.1430 0.8929 0.3960 0.060 Uiso 1 1 calc R . .
H55B H 0.1461 0.9551 0.4633 0.060 Uiso 1 1 calc R . .
C56 C 0.15769(14) 1.0117(4) 0.3707(4) 0.0458(16) Uani 1 1 d . . .
H56A H 0.1394 1.0353 0.3562 0.055 Uiso 1 1 calc R . .
H56B H 0.1688 1.0566 0.3954 0.055 Uiso 1 1 calc R . .
C57 C 0.17150(12) 0.9814(4) 0.3054(3) 0.0326(13) Uani 1 1 d . . .
H57A H 0.1604 0.9342 0.2829 0.039 Uiso 1 1 calc R . .
C58 C 0.15333(11) 1.0608(3) 0.2024(3) 0.0292(12) Uani 1 1 d . . .
C59 C 0.15601(12) 1.1295(4) 0.1494(3) 0.0343(13) Uani 1 1 d . . .
C60 C 0.18077(15) 1.1541(4) 0.1265(4) 0.0453(16) Uani 1 1 d . . .
H60A H 0.1970 1.1291 0.1475 0.054 Uiso 1 1 calc R . .
C61 C 0.18265(15) 1.2131(5) 0.0749(4) 0.0502(18) Uani 1 1 d . . .
H61A H 0.2001 1.2297 0.0614 0.060 Uiso 1 1 calc R . .
C62 C 0.15978(17) 1.2490(5) 0.0421(4) 0.057(2) Uani 1 1 d . . .
H62A H 0.1612 1.2880 0.0041 0.068 Uiso 1 1 calc R . .
C63 C 0.13405(16) 1.2276(5) 0.0652(4) 0.0481(17) Uani 1 1 d . . .
H63A H 0.1181 1.2533 0.0435 0.058 Uiso 1 1 calc R . .
C64 C 0.13180(13) 1.1694(4) 0.1194(3) 0.0353(13) Uani 1 1 d . . .
C65 C 0.32308(13) 0.7669(4) 0.2581(3) 0.0384(14) Uani 1 1 d . . .
C66 C 0.31907(17) 0.6794(5) 0.2511(5) 0.057(2) Uani 1 1 d . . .
H66A H 0.3014 0.6557 0.2546 0.068 Uiso 1 1 calc R . .
C67 C 0.3414(2) 0.6272(6) 0.2388(5) 0.075(3) Uani 1 1 d . . .
H67A H 0.3388 0.5677 0.2349 0.090 Uiso 1 1 calc R . .
C68 C 0.36718(18) 0.6615(6) 0.2322(4) 0.063(2) Uani 1 1 d . . .
H68A H 0.3819 0.6256 0.2222 0.076 Uiso 1 1 calc R . .
C69 C 0.37132(16) 0.7461(6) 0.2402(5) 0.063(2) Uani 1 1 d . . .
H69A H 0.3889 0.7694 0.2354 0.075 Uiso 1 1 calc R . .
C70 C 0.34976(15) 0.7985(5) 0.2553(4) 0.0509(18) Uani 1 1 d . . .
H70A H 0.3531 0.8570 0.2640 0.061 Uiso 1 1 calc R . .
C71 C 0.27239(13) 0.7759(4) 0.3280(3) 0.0360(14) Uani 1 1 d . . .
C72 C 0.25255(14) 0.7274(4) 0.2904(4) 0.0452(16) Uani 1 1 d . . .
H72A H 0.2511 0.7279 0.2399 0.054 Uiso 1 1 calc R . .
C73 C 0.23473(16) 0.6776(5) 0.3280(5) 0.058(2) Uani 1 1 d . . .
H73A H 0.2214 0.6435 0.3024 0.069 Uiso 1 1 calc R . .
C74 C 0.23620(16) 0.6773(5) 0.3998(5) 0.057(2) Uani 1 1 d . . .
H74A H 0.2239 0.6436 0.4245 0.069 Uiso 1 1 calc R . .
C75 C 0.25558(15) 0.7260(5) 0.4371(4) 0.0505(18) Uani 1 1 d . . .
H75A H 0.2565 0.7259 0.4877 0.061 Uiso 1 1 calc R . .
C76 C 0.27398(14) 0.7757(4) 0.4019(3) 0.0403(15) Uani 1 1 d . . .
H76A H 0.2874 0.8089 0.4282 0.048 Uiso 1 1 calc R . .
C77 C 0.07764(14) 1.2370(4) 0.1211(3) 0.0385(15) Uani 1 1 d . . .
C78 C 0.08206(18) 1.3212(5) 0.1427(4) 0.055(2) Uani 1 1 d . . .
H78A H 0.0966 1.3343 0.1769 0.066 Uiso 1 1 calc R . .
C79 C 0.06556(19) 1.3849(6) 0.1148(4) 0.069(2) Uani 1 1 d . . .
H79A H 0.0682 1.4409 0.1322 0.083 Uiso 1 1 calc R . .
C80 C 0.0456(2) 1.3696(7) 0.0632(6) 0.095(4) Uani 1 1 d . . .
H80A H 0.0352 1.4150 0.0419 0.114 Uiso 1 1 calc R . .
C81 C 0.0404(2) 1.2854(7) 0.0414(6) 0.100(4) Uani 1 1 d . . .
H81A H 0.0260 1.2735 0.0065 0.120 Uiso 1 1 calc R . .
C82 C 0.0561(2) 1.2207(6) 0.0703(5) 0.077(3) Uani 1 1 d . . .
H82A H 0.0523 1.1641 0.0556 0.093 Uiso 1 1 calc R . .
C83 C 0.10510(12) 1.1688(4) 0.2498(3) 0.0314(13) Uani 1 1 d . . .
C84 C 0.12564(13) 1.2246(4) 0.2742(3) 0.0376(14) Uani 1 1 d . . .
H84A H 0.1367 1.2517 0.2418 0.045 Uiso 1 1 calc R . .
C85 C 0.12968(14) 1.2399(4) 0.3467(3) 0.0402(15) Uani 1 1 d . . .
H85A H 0.1437 1.2774 0.3644 0.048 Uiso 1 1 calc R . .
C86 C 0.11285(15) 1.1997(5) 0.3943(3) 0.0477(18) Uani 1 1 d . . .
H86A H 0.1153 1.2111 0.4438 0.057 Uiso 1 1 calc R . .
C87 C 0.09307(14) 1.1444(4) 0.3690(3) 0.0415(15) Uani 1 1 d . . .
H87A H 0.0819 1.1168 0.4011 0.050 Uiso 1 1 calc R . .
C88 C 0.08914(13) 1.1283(4) 0.2953(3) 0.0388(14) Uani 1 1 d . . .
H88A H 0.0755 1.0896 0.2776 0.047 Uiso 1 1 calc R . .
C89 C 0.08920(11) 1.0075(4) -0.0439(3) 0.0286(12) Uani 1 1 d . . .
C90 C 0.09798(12) 1.0810(4) -0.0763(3) 0.0370(14) Uani 1 1 d . . .
H90A H 0.1170 1.0890 -0.0807 0.044 Uiso 1 1 calc R . .
C91 C 0.08016(15) 1.1417(4) -0.1018(4) 0.0447(16) Uani 1 1 d . . .
H91A H 0.0868 1.1914 -0.1230 0.054 Uiso 1 1 calc R . .
C92 C 0.05226(14) 1.1308(4) -0.0968(4) 0.0415(15) Uani 1 1 d . . .
H92A H 0.0397 1.1725 -0.1153 0.050 Uiso 1 1 calc R . .
C93 C 0.04286(11) 1.0584(4) -0.0645(3) 0.0341(13) Uani 1 1 d . . .
H93A H 0.0238 1.0507 -0.0614 0.041 Uiso 1 1 calc R . .
C94 C 0.06071(11) 0.9976(3) -0.0369(3) 0.0256(11) Uani 1 1 d . . .
C95 C 0.04987(10) 0.9249(3) 0.0026(3) 0.0245(11) Uani 1 1 d . . .
C96 C 0.01568(11) 0.8146(3) 0.0080(3) 0.0259(11) Uani 1 1 d . . .
H96 H 0.0198 0.8180 0.0607 0.031 Uiso 1 1 calc R . .
C97 C 0.02880(12) 0.7326(4) -0.0196(3) 0.0308(12) Uani 1 1 d . . .
H97A H 0.0266 0.7315 -0.0722 0.037 Uiso 1 1 calc R . .
H97B H 0.0486 0.7325 -0.0050 0.037 Uiso 1 1 calc R . .
C98 C 0.01541(13) 0.6531(4) 0.0103(4) 0.0402(15) Uani 1 1 d . . .
H98A H 0.0238 0.6017 -0.0088 0.048 Uiso 1 1 calc R . .
H98B H 0.0186 0.6521 0.0628 0.048 Uiso 1 1 calc R . .
C99 C 0.10183(11) 0.8313(4) -0.0633(3) 0.0308(12) Uani 1 1 d . . .
C100 C 0.10912(12) 0.7519(4) -0.0372(3) 0.0348(13) Uani 1 1 d . . .
H10C H 0.1201 0.7472 0.0062 0.042 Uiso 1 1 calc R . .
C101 C 0.10065(14) 0.6804(5) -0.0731(4) 0.0451(16) Uani 1 1 d . . .
H10D H 0.1055 0.6265 -0.0536 0.054 Uiso 1 1 calc R . .
C102 C 0.08505(14) 0.6851(4) -0.1378(4) 0.0416(15) Uani 1 1 d . . .
H10E H 0.0794 0.6351 -0.1629 0.050 Uiso 1 1 calc R . .
C103 C 0.07800(13) 0.7635(4) -0.1645(3) 0.0395(15) Uani 1 1 d . . .
H10F H 0.0675 0.7677 -0.2087 0.047 Uiso 1 1 calc R . .
C104 C 0.08589(12) 0.8364(4) -0.1283(3) 0.0317(13) Uani 1 1 d . . .
H10G H 0.0806 0.8901 -0.1473 0.038 Uiso 1 1 calc R . .
C105 C 0.14512(11) 0.9537(4) -0.0528(3) 0.0328(12) Uani 1 1 d . . .
C106 C 0.16418(14) 1.0042(6) -0.0131(4) 0.058(2) Uani 1 1 d . . .
H10H H 0.1597 1.0251 0.0318 0.069 Uiso 1 1 calc R . .
C107 C 0.18908(14) 1.0244(6) -0.0372(4) 0.062(2) Uani 1 1 d . . .
H10I H 0.2013 1.0603 -0.0099 0.074 Uiso 1 1 calc R . .
C108 C 0.19604(14) 0.9927(5) -0.1002(4) 0.0511(18) Uani 1 1 d . . .
H10J H 0.2134 1.0056 -0.1165 0.061 Uiso 1 1 calc R . .
C109 C 0.17796(14) 0.9412(5) -0.1414(4) 0.0497(17) Uani 1 1 d . . .
H10K H 0.1829 0.9194 -0.1857 0.060 Uiso 1 1 calc R . .
C110 C 0.15275(13) 0.9224(4) -0.1167(3) 0.0368(14) Uani 1 1 d . . .
H11C H 0.1405 0.8871 -0.1444 0.044 Uiso 1 1 calc R . .
O2 O 0.34028(7) 1.0778(3) 0.3557(2) 0.0310(8) Uani 1 1 d . . .
Cl1J Cl 0.25177(9) 0.8401(3) 0.8644(3) 0.160(2) Uani 1 1 d D . .
Cl2J Cl 0.24440(9) 0.9426(4) 0.74205(19) 0.164(2) Uani 1 1 d D . .
C1J C 0.2633(4) 0.8561(10) 0.7796(6) 0.82(7) Uani 1 1 d D . .
H1JA H 0.2602 0.8048 0.7499 0.985 Uiso 1 1 calc R . .
H1JB H 0.2831 0.8691 0.7831 0.985 Uiso 1 1 calc R . .
Cl1E Cl 0.52731(5) 1.26580(15) 0.53626(11) 0.0694(6) Uani 1 1 d . . .
C1E C 0.5000 1.2034(6) 0.5000 0.047(2) Uani 1 2 d S . .
H1EA H 0.5000 1.1432 0.5000 0.057 Uiso 1 2 calc SR . .
Cl1A Cl 0.16174(11) 0.5892(5) 0.3348(4) 0.117(2) Uani 0.50 1 d PD . .
Cl2A Cl 0.17280(12) 0.4232(6) 0.2768(5) 0.135(3) Uani 0.50 1 d PD . .
C1A C 0.1687(3) 0.5292(7) 0.2636(8) 0.131(10) Uani 0.50 1 d PD . .
H1AA H 0.1855 0.5514 0.2447 0.157 Uiso 0.50 1 calc PR . .
H1AB H 0.1536 0.5374 0.2262 0.157 Uiso 0.50 1 calc PR . .

loop_
_atom_site_aniso_label
_atom_site_aniso_U_11
_atom_site_aniso_U_22
_atom_site_aniso_U_33
_atom_site_aniso_U_23
_atom_site_aniso_U_13
_atom_site_aniso_U_12
Ag1 0.02240(19) 0.0292(2) 0.0329(2) 0.00144(17) 0.00314(16) -0.00407(17)
O1 0.0211(18) 0.0251(19) 0.0275(19) -0.0015(15) 0.0016(14) 0.0000(16)
N1 0.024(2) 0.023(2) 0.034(2) -0.0009(19) 0.0007(19) -0.0003(19)
P1 0.0219(7) 0.0237(7) 0.0256(7) 0.0009(5) 0.0035(5) -0.0003(5)
C1 0.024(3) 0.022(3) 0.025(3) -0.005(2) 0.007(2) -0.005(2)
Cl1H 0.0441(10) 0.0632(12) 0.0528(10) 0.0106(8) 0.0042(8) -0.0100(8)
Cl1I 0.0832(17) 0.110(2) 0.0620(13) 0.0066(13) -0.0036(11) 0.0015(14)
Cl1C 0.0676(18) 0.108(2) 0.239(5) -0.085(3) -0.022(2) 0.0172(17)
C1I 0.047(4) 0.105(7) 0.046(4) -0.020(4) 0.009(3) -0.016(4)
C1H 0.051(5) 0.045(4) 0.085(6) 0.005(4) 0.010(4) -0.007(4)
C1C 0.049(7) 0.56(4) 0.171(15) 0.25(2) -0.022(8) -0.023(14)
Cl1F 0.0697(14) 0.0751(15) 0.0848(16) 0.0022(12) -0.0094(12) 0.0130(12)
Cl1B 0.0880(18) 0.183(3) 0.0370(11) 0.0185(14) -0.0177(11) -0.072(2)
Cl1G 0.121(3) 0.081(2) 0.151(3) -0.0125(19) 0.046(2) 0.0106(18)
C1B 0.054(4) 0.055(5) 0.049(4) -0.020(3) 0.021(3) -0.023(4)
C1F 0.080(7) 0.049(5) 0.104(7) 0.007(5) -0.021(5) 0.000(5)
C1G 0.134(12) 0.096(10) 0.185(14) -0.022(9) 0.091(11) 0.024(8)
Cl1D 0.236(7) 0.180(5) 0.243(6) 0.127(5) 0.044(5) 0.030(5)
C1D 0.117(9) 0.067(6) 0.084(7) -0.005(5) -0.038(6) 0.019(6)
Ag2 0.0266(2) 0.0364(3) 0.0474(3) 0.0090(2) -0.00052(19) -0.00817(19)
N2 0.019(2) 0.030(3) 0.028(2) -0.0013(19) 0.0015(18) 0.0055(18)
P2 0.0256(7) 0.0249(7) 0.0320(8) 0.0036(6) -0.0018(6) -0.0017(6)
C2 0.036(3) 0.021(3) 0.041(3) 0.002(2) 0.007(3) 0.002(2)
Cl2H 0.0623(12) 0.0669(13) 0.0531(11) 0.0063(9) 0.0118(9) -0.0087(10)
Cl2I 0.0502(11) 0.114(2) 0.0759(14) -0.0554(14) 0.0209(10) -0.0204(12)
Cl2C 0.105(2) 0.0845(19) 0.106(2) -0.0193(15) 0.0175(16) -0.0070(16)
Cl2B 0.0526(11) 0.0679(12) 0.0449(10) -0.0021(8) 0.0064(8) 0.0102(9)
Cl2F 0.0699(14) 0.0423(11) 0.122(2) -0.0083(11) -0.0080(13) 0.0003(10)
Cl2G 0.116(2) 0.132(3) 0.0777(17) -0.0127(18) 0.0226(16) 0.006(2)
Cl2D 0.120(3) 0.0588(19) 0.430(9) -0.056(3) -0.089(4) 0.018(2)
Ag3 0.0281(2) 0.0301(2) 0.0359(2) -0.00060(18) -0.00026(17) -0.00304(18)
P3 0.0272(8) 0.0254(7) 0.0330(8) -0.0010(6) 0.0022(6) 0.0007(6)
N3 0.029(3) 0.040(3) 0.030(2) -0.010(2) 0.0018(19) -0.004(2)
O3 0.020(2) 0.036(2) 0.056(3) -0.013(2) -0.0038(18) 0.0008(17)
C3 0.048(4) 0.018(3) 0.033(3) -0.005(2) 0.007(3) -0.007(2)
P4 0.0322(8) 0.0327(8) 0.0308(8) -0.0073(6) -0.0004(6) 0.0022(6)
Ag4 0.0326(2) 0.0396(3) 0.0381(2) -0.0094(2) -0.00155(19) -0.0031(2)
N4 0.050(5) 0.056(5) 0.127(8) -0.031(5) -0.010(5) -0.002(3)
O4 0.032(2) 0.046(3) 0.055(3) -0.016(2) 0.000(2) -0.012(2)
C4 0.042(4) 0.029(3) 0.033(3) -0.007(2) 0.006(3) -0.009(3)
Ag5 0.0293(2) 0.0531(3) 0.0339(2) -0.0063(2) -0.00394(18) 0.0026(2)
P5 0.0204(7) 0.0322(8) 0.0310(7) -0.0072(6) 0.0010(5) 0.0007(5)
O5 0.031(2) 0.045(3) 0.037(2) -0.0049(19) -0.0047(18) 0.0024(19)
N5 0.031(3) 0.038(3) 0.041(3) 0.006(2) -0.001(2) -0.010(2)
C5 0.034(3) 0.029(3) 0.033(3) 0.000(2) 0.007(2) -0.002(2)
N6 0.022(2) 0.029(3) 0.031(2) -0.0096(19) 0.0022(18) -0.0036(18)
O6 0.042(3) 0.080(4) 0.107(5) -0.035(4) 0.007(3) -0.009(3)
C6 0.019(3) 0.024(3) 0.027(3) -0.003(2) 0.006(2) -0.002(2)
N7 0.022(2) 0.025(2) 0.048(3) 0.000(2) 0.000(2) -0.0056(19)
O7 0.045(4) 0.173(10) 0.271(14) -0.109(10) 0.030(6) -0.004(5)
C7 0.029(3) 0.021(3) 0.017(2) 0.0010(19) 0.0041(19) -0.004(2)
N8 0.031(3) 0.036(3) 0.034(3) -0.006(2) -0.005(2) 0.006(2)
O8 0.035(3) 0.079(4) 0.098(5) 0.031(4) -0.024(3) -0.014(3)
C8 0.026(3) 0.019(3) 0.037(3) -0.001(2) -0.002(2) 0.001(2)
O9 0.038(3) 0.088(4) 0.057(3) 0.045(3) -0.017(2) -0.020(3)
N9 0.022(2) 0.037(3) 0.021(2) -0.0008(19) 0.0010(17) -0.0010(19)
C9 0.037(3) 0.041(4) 0.033(3) -0.009(3) 0.000(3) 0.004(3)
N10 0.030(3) 0.043(3) 0.035(3) -0.008(2) -0.009(2) 0.005(2)
O10 0.050(3) 0.087(4) 0.047(3) 0.020(3) -0.018(2) -0.022(3)
C10 0.064(5) 0.045(4) 0.045(4) -0.014(3) -0.004(3) 0.015(4)
O11 0.097(5) 0.088(5) 0.090(5) 0.032(4) -0.017(4) -0.061(4)
C11 0.064(5) 0.050(5) 0.062(5) -0.026(4) -0.010(4) 0.031(4)
O12 0.0239(19) 0.036(2) 0.0259(18) 0.0003(17) 0.0008(14) -0.0084(17)
C12 0.042(4) 0.039(4) 0.045(4) -0.003(3) -0.003(3) 0.021(3)
O13 0.025(2) 0.033(2) 0.042(2) -0.0001(18) 0.0035(17) -0.0010(18)
C13 0.030(3) 0.030(3) 0.031(3) -0.005(2) 0.000(2) 0.011(2)
O14 0.043(3) 0.062(3) 0.034(2) -0.003(2) -0.0051(19) 0.012(2)
C14 0.031(3) 0.025(3) 0.025(3) 0.003(2) 0.004(2) 0.005(2)
O15 0.034(2) 0.037(2) 0.035(2) 0.0011(19) 0.0020(17) 0.0062(19)
C15 0.024(3) 0.022(3) 0.033(3) 0.003(2) 0.002(2) -0.005(2)
O16 0.043(3) 0.052(3) 0.042(2) 0.007(2) -0.002(2) -0.016(2)
C16 0.033(3) 0.028(3) 0.041(3) -0.007(2) -0.001(3) -0.002(2)
O17 0.028(2) 0.030(2) 0.0270(19) 0.0028(16) -0.0013(15) -0.0008(17)
C17 0.039(3) 0.033(3) 0.052(4) -0.005(3) 0.012(3) 0.005(3)
O18 0.042(3) 0.041(3) 0.060(3) -0.021(2) -0.014(2) 0.004(2)
C18 0.051(4) 0.032(3) 0.038(3) -0.010(3) 0.004(3) -0.001(3)
O19 0.049(3) 0.050(3) 0.072(4) -0.013(3) -0.017(3) -0.006(2)
C19 0.031(3) 0.037(3) 0.034(3) 0.005(3) -0.006(2) -0.002(3)
O20 0.046(3) 0.055(3) 0.065(3) -0.007(2) -0.008(2) 0.015(2)
C20 0.031(3) 0.018(3) 0.032(3) 0.001(2) 0.003(2) -0.002(2)
C21 0.024(3) 0.026(3) 0.025(3) -0.001(2) 0.004(2) 0.000(2)
C22 0.022(3) 0.035(3) 0.032(3) -0.004(2) 0.000(2) 0.000(2)
C23 0.018(3) 0.048(4) 0.038(3) 0.004(3) 0.003(2) -0.003(3)
C24 0.028(3) 0.040(3) 0.031(3) -0.001(3) 0.008(2) 0.007(3)
C25 0.038(3) 0.031(3) 0.036(3) -0.005(2) 0.002(3) 0.003(3)
C26 0.025(3) 0.026(3) 0.026(3) 0.004(2) -0.001(2) -0.003(2)
C27 0.027(3) 0.028(3) 0.031(3) 0.004(2) -0.002(2) -0.002(2)
C28 0.030(3) 0.033(3) 0.036(3) 0.004(2) 0.002(2) 0.003(2)
C29 0.038(4) 0.049(4) 0.044(4) 0.021(3) 0.006(3) 0.000(3)
C30 0.051(4) 0.042(4) 0.058(4) 0.023(3) -0.001(3) 0.005(3)
C31 0.046(4) 0.060(5) 0.054(4) 0.021(4) 0.014(3) 0.026(4)
C32 0.041(4) 0.052(4) 0.051(4) 0.021(3) 0.013(3) 0.019(3)
C33 0.025(3) 0.032(3) 0.031(3) 0.005(2) 0.000(2) -0.001(2)
C34 0.034(3) 0.028(3) 0.053(4) 0.000(3) 0.006(3) 0.004(3)
C35 0.050(4) 0.033(4) 0.056(4) 0.000(3) 0.005(3) 0.010(3)
C36 0.056(4) 0.028(3) 0.045(4) -0.002(3) -0.004(3) -0.005(3)
C37 0.045(4) 0.032(3) 0.042(4) 0.006(3) 0.003(3) -0.010(3)
C38 0.033(3) 0.026(3) 0.032(3) 0.000(2) -0.001(2) -0.004(2)
C39 0.034(3) 0.030(3) 0.032(3) 0.007(2) -0.005(2) 0.005(2)
C40 0.036(4) 0.058(5) 0.047(4) 0.007(3) -0.008(3) -0.012(3)
C41 0.054(5) 0.064(5) 0.050(4) 0.004(4) -0.022(4) -0.001(4)
C42 0.057(5) 0.064(5) 0.032(4) 0.014(3) -0.014(3) 0.011(4)
C43 0.070(5) 0.054(5) 0.038(4) 0.015(3) 0.007(3) 0.007(4)
C44 0.049(4) 0.038(4) 0.047(4) 0.001(3) -0.001(3) -0.004(3)
C45 0.037(3) 0.025(3) 0.034(3) 0.003(2) 0.005(2) -0.002(2)
C46 0.035(3) 0.049(4) 0.030(3) -0.008(3) 0.008(2) 0.005(3)
C47 0.049(4) 0.056(4) 0.033(3) -0.009(3) 0.010(3) -0.002(3)
C48 0.047(4) 0.043(4) 0.037(3) 0.004(3) 0.000(3) -0.006(3)
C49 0.034(3) 0.039(3) 0.029(3) -0.002(2) -0.004(2) -0.002(2)
C50 0.027(3) 0.030(3) 0.035(3) -0.006(2) 0.005(2) -0.006(2)
C51 0.026(3) 0.023(3) 0.032(3) 0.006(2) -0.002(2) 0.001(2)
C52 0.033(3) 0.039(3) 0.027(3) 0.001(2) 0.003(2) -0.008(3)
C53 0.043(4) 0.038(4) 0.046(4) 0.008(3) -0.001(3) 0.008(3)
C54 0.056(4) 0.054(4) 0.039(4) 0.007(3) 0.015(3) -0.013(4)
C55 0.056(4) 0.048(4) 0.049(4) 0.009(3) 0.024(3) -0.004(3)
C56 0.045(4) 0.037(4) 0.058(4) 0.001(3) 0.021(3) 0.001(3)
C57 0.023(3) 0.028(3) 0.049(4) 0.005(2) 0.011(2) -0.002(2)
C58 0.027(3) 0.027(3) 0.034(3) -0.007(2) 0.006(2) 0.000(2)
C59 0.032(3) 0.034(3) 0.037(3) -0.010(3) 0.002(2) -0.005(3)
C60 0.046(4) 0.046(4) 0.045(4) 0.000(3) 0.013(3) -0.004(3)
C61 0.046(4) 0.051(4) 0.056(4) 0.011(3) 0.012(3) -0.013(3)
C62 0.067(5) 0.053(5) 0.051(4) 0.010(4) 0.008(4) -0.012(4)
C63 0.062(5) 0.048(4) 0.034(4) 0.008(3) 0.000(3) -0.005(3)
C64 0.042(4) 0.035(3) 0.028(3) 0.000(2) -0.003(3) -0.002(3)
C65 0.042(4) 0.036(3) 0.038(3) 0.000(3) 0.010(3) 0.008(3)
C66 0.052(5) 0.035(4) 0.085(6) -0.019(4) 0.012(4) 0.004(3)
C67 0.098(8) 0.049(5) 0.079(6) -0.022(4) 0.014(5) 0.030(5)
C68 0.064(6) 0.067(6) 0.059(5) 0.001(4) 0.014(4) 0.034(4)
C69 0.040(4) 0.078(6) 0.071(5) -0.002(4) 0.013(4) 0.023(4)
C70 0.045(4) 0.041(4) 0.068(5) 0.000(3) 0.017(4) 0.009(3)
C71 0.033(3) 0.024(3) 0.050(4) 0.009(3) 0.002(3) -0.005(2)
C72 0.042(4) 0.032(4) 0.059(4) 0.006(3) -0.008(3) -0.014(3)
C73 0.046(4) 0.035(4) 0.089(6) 0.015(4) -0.004(4) -0.011(3)
C74 0.044(4) 0.037(4) 0.091(6) 0.028(4) 0.011(4) 0.001(3)
C75 0.053(4) 0.045(4) 0.055(4) 0.022(3) 0.011(3) 0.006(3)
C76 0.045(4) 0.033(3) 0.044(4) 0.004(3) 0.012(3) 0.001(3)
C77 0.050(4) 0.035(3) 0.030(3) -0.007(3) 0.000(3) 0.015(3)
C78 0.079(6) 0.040(4) 0.042(4) -0.009(3) -0.018(4) 0.012(4)
C79 0.090(7) 0.056(5) 0.058(5) -0.015(4) -0.016(4) 0.029(5)
C80 0.098(8) 0.081(7) 0.098(8) -0.014(6) -0.041(6) 0.048(6)
C81 0.102(8) 0.070(7) 0.117(9) -0.017(6) -0.071(7) 0.033(6)
C82 0.081(6) 0.053(5) 0.091(7) -0.010(5) -0.040(5) 0.013(5)
C83 0.039(3) 0.029(3) 0.026(3) -0.012(2) 0.003(2) 0.011(2)
C84 0.040(4) 0.037(3) 0.034(3) -0.007(3) -0.006(3) 0.009(3)
C85 0.046(4) 0.037(4) 0.036(3) -0.011(3) -0.003(3) 0.010(3)
C86 0.066(5) 0.048(4) 0.028(3) -0.006(3) -0.005(3) 0.030(4)
C87 0.047(4) 0.046(4) 0.033(3) 0.005(3) 0.010(3) 0.012(3)
C88 0.037(3) 0.033(3) 0.047(4) -0.006(3) 0.004(3) 0.006(3)
C89 0.029(3) 0.033(3) 0.024(3) -0.003(2) -0.002(2) -0.002(2)
C90 0.028(3) 0.041(4) 0.042(3) -0.003(3) 0.004(2) -0.007(3)
C91 0.049(4) 0.032(3) 0.055(4) 0.012(3) 0.018(3) 0.000(3)
C92 0.042(4) 0.033(3) 0.049(4) 0.005(3) 0.003(3) 0.003(3)
C93 0.019(3) 0.040(4) 0.043(3) -0.003(3) -0.001(2) -0.002(2)
C94 0.024(3) 0.031(3) 0.021(3) -0.008(2) 0.000(2) 0.000(2)
C95 0.021(3) 0.027(3) 0.025(3) -0.002(2) 0.000(2) 0.007(2)
C96 0.023(3) 0.028(3) 0.026(3) -0.001(2) -0.001(2) 0.003(2)
C97 0.029(3) 0.034(3) 0.029(3) -0.003(2) 0.000(2) 0.003(2)
C98 0.043(4) 0.028(3) 0.050(4) -0.003(3) 0.008(3) 0.006(3)
C99 0.021(3) 0.034(3) 0.038(3) -0.008(2) 0.006(2) 0.001(2)
C100 0.028(3) 0.036(3) 0.040(3) -0.005(3) 0.006(2) 0.001(3)
C101 0.038(4) 0.048(4) 0.050(4) -0.010(3) 0.009(3) 0.007(3)
C102 0.041(4) 0.036(4) 0.048(4) -0.016(3) 0.007(3) 0.004(3)
C103 0.034(3) 0.048(4) 0.038(3) -0.018(3) 0.005(3) -0.001(3)
C104 0.030(3) 0.040(3) 0.025(3) -0.005(2) -0.001(2) -0.006(3)
C105 0.020(3) 0.036(3) 0.042(3) -0.009(3) 0.000(2) -0.003(2)
C106 0.033(4) 0.083(6) 0.057(4) -0.038(4) 0.002(3) -0.015(4)
C107 0.029(4) 0.085(6) 0.073(5) -0.034(5) 0.014(3) -0.021(4)
C108 0.025(3) 0.055(4) 0.075(5) -0.005(4) 0.008(3) 0.001(3)
C109 0.042(4) 0.054(4) 0.055(4) -0.017(3) 0.016(3) 0.001(3)
C110 0.037(3) 0.028(3) 0.045(3) -0.010(3) 0.007(3) -0.006(2)
O2 0.0223(19) 0.030(2) 0.041(2) -0.0043(18) 0.0012(16) 0.0037(16)
Cl1J 0.134(3) 0.174(4) 0.182(4) 0.089(3) 0.077(3) 0.086(3)
Cl2J 0.147(4) 0.262(6) 0.086(2) 0.064(3) 0.020(2) 0.020(4)
C1J 1.98(18) 0.128(18) 0.25(3) -0.13(2) -0.60(7) 0.35(5)
Cl1E 0.0782(15) 0.0731(14) 0.0575(12) -0.0071(10) 0.0086(10) -0.0170(11)
C1E 0.059(6) 0.036(5) 0.048(6) 0.000 0.014(5) 0.000
Cl1A 0.058(3) 0.139(6) 0.156(6) -0.038(5) 0.024(3) -0.037(3)
Cl2A 0.061(3) 0.172(8) 0.179(7) 0.017(6) 0.054(4) -0.024(4)
C1A 0.023(9) 0.12(2) 0.25(3) 0.00(2) -0.019(13) -0.027(11)

loop_
_atom_type_symbol
_atom_type_description
_atom_type_scat_dispersion_real
_atom_type_scat_dispersion_imag
_atom_type_scat_source
C C 0.0033 0.0016 'International Tables Vol C Tables 4.2.6.8 and 6.1.1.4'
H H 0.0000 0.0000 'International Tables Vol C Tables 4.2.6.8 and 6.1.1.4'
N N 0.0061 0.0033 'International Tables Vol C Tables 4.2.6.8 and 6.1.1.4'
O O 0.0106 0.0060 'International Tables Vol C Tables 4.2.6.8 and 6.1.1.4'
P P 0.1023 0.0942 'International Tables Vol C Tables 4.2.6.8 and 6.1.1.4'
Ag Ag -0.8971 1.1015 'International Tables Vol C Tables 4.2.6.8 and 6.1.1.4'
Cl Cl 0.1484 0.1585 'International Tables Vol C Tables 4.2.6.8 and 6.1.1.4'

loop_
_geom_angle_atom_site_label_1
_geom_angle_atom_site_label_2
_geom_angle_atom_site_label_3
_geom_angle
_geom_angle_site_symmetry_1
_geom_angle_site_symmetry_3
_geom_angle_publ_flag
O1 Ag1 P1 151.48(10) 2_656 . ?
O1 Ag1 O3 83.64(14) 2_656 . ?
P1 Ag1 O3 122.76(11) . . ?
O1 Ag1 Ag1 64.56(9) 2_656 2_656 ?
P1 Ag1 Ag1 90.57(4) . 2_656 ?
O3 Ag1 Ag1 120.04(11) . 2_656 ?
C7 O1 Ag1 112.0(3) . 2_656 ?
C7 N1 C8 122.2(5) . . ?
C7 N1 H1A 118.9 . . ?
C8 N1 H1A 118.9 . . ?
C21 P1 C27 105.3(3) . . ?
C21 P1 C1 104.4(2) . . ?
C27 P1 C1 104.6(3) . . ?
C21 P1 Ag1 111.42(19) . . ?
C27 P1 Ag1 112.86(19) . . ?
C1 P1 Ag1 117.25(17) . . ?
C6 C1 C2 118.9(5) . . ?
C6 C1 P1 121.8(4) . . ?
C2 C1 P1 119.3(5) . . ?
C1H Cl1H Ag5 107.0(3) . . ?
Cl1I C1I Cl2I 111.4(5) . . ?
Cl1I C1I H1IA 109.3 . . ?
Cl2I C1I H1IA 109.3 . . ?
Cl1I C1I H1IB 109.3 . . ?
Cl2I C1I H1IB 109.3 . . ?
H1IA C1I H1IB 108.0 . . ?
Cl2H C1H Cl1H 112.4(5) . . ?
Cl2H C1H H1HA 109.1 . . ?
Cl1H C1H H1HA 109.1 . . ?
Cl2H C1H H1HB 109.1 . . ?
Cl1H C1H H1HB 109.1 . . ?
H1HA C1H H1HB 107.9 . . ?
Cl2C C1C Cl1C 109.9(5) . . ?
Cl2C C1C H1CA 109.7 . . ?
Cl1C C1C H1CA 109.7 . . ?
Cl2C C1C H1CB 109.7 . . ?
Cl1C C1C H1CB 109.7 . . ?
H1CA C1C H1CB 108.2 . . ?
Cl1B C1B Cl2B 109.6(4) . . ?
Cl1B C1B H1BA 109.8 . . ?
Cl2B C1B H1BA 109.8 . . ?
Cl1B C1B H1BB 109.8 . . ?
Cl2B C1B H1BB 109.8 . . ?
H1BA C1B H1BB 108.2 . . ?
Cl2F C1F Cl1F 109.6(5) . . ?
Cl2F C1F H1FA 109.7 . . ?
Cl1F C1F H1FA 109.7 . . ?
Cl2F C1F H1FB 109.7 . . ?
Cl1F C1F H1FB 109.7 . . ?
H1FA C1F H1FB 108.2 . . ?
Cl1G C1G Cl2G 110.3(8) . . ?
Cl1G C1G H1GA 109.6 . . ?
Cl2G C1G H1GA 109.6 . . ?
Cl1G C1G H1GB 109.6 . . ?
Cl2G C1G H1GB 109.6 . . ?
H1GA C1G H1GB 108.1 . . ?
Cl1D C1D Cl2D 112.4(7) . . ?
Cl1D C1D H1DA 109.1 . . ?
Cl2D C1D H1DA 109.1 . . ?
Cl1D C1D H1DB 109.1 . . ?
Cl2D C1D H1DB 109.1 . . ?
H1DA C1D H1DB 107.9 . . ?
O12 Ag2 P2 145.05(11) . . ?
O12 Ag2 O6 86.62(19) . . ?
P2 Ag2 O6 128.25(16) . . ?
O12 Ag2 Ag3 71.68(10) . . ?
P2 Ag2 Ag3 89.11(4) . . ?
O6 Ag2 Ag3 113.96(18) . . ?
C14 N2 C13 120.5(5) . . ?
C14 N2 H2B 119.8 . . ?
C13 N2 H2B 119.8 . . ?
C39 P2 C33 104.9(3) . . ?
C39 P2 C20 103.0(3) . . ?
C33 P2 C20 105.7(3) . . ?
C39 P2 Ag2 110.1(2) . . ?
C33 P2 Ag2 111.66(19) . . ?
C20 P2 Ag2 120.15(18) . . ?
C3 C2 C1 120.8(6) . . ?
C3 C2 H2A 119.6 . . ?
C1 C2 H2A 119.6 . . ?
C1I Cl2I Ag3 113.3(3) . . ?
O2 Ag3 P3 145.36(11) . . ?
O2 Ag3 O9 75.97(16) . . ?
P3 Ag3 O9 126.51(16) . . ?
O2 Ag3 Cl2I 78.52(11) . . ?
P3 Ag3 Cl2I 123.41(6) . . ?
O9 Ag3 Cl2I 87.43(17) . . ?
O2 Ag3 Ag2 70.75(9) . . ?
P3 Ag3 Ag2 89.30(4) . . ?
O9 Ag3 Ag2 144.00(15) . . ?
Cl2I Ag3 Ag2 73.04(6) . . ?
C65 P3 C71 105.3(3) . . ?
C65 P3 C45 103.7(3) . . ?
C71 P3 C45 104.2(3) . . ?
C65 P3 Ag3 106.9(2) . . ?
C71 P3 Ag3 114.3(2) . . ?
C45 P3 Ag3 120.94(19) . . ?
O4 N3 O3 120.7(5) . . ?
O4 N3 O5 120.2(5) . . ?
O3 N3 O5 119.1(5) . . ?
N3 O3 Ag1 98.0(3) . . ?
C2 C3 C4 119.4(5) . . ?
C2 C3 H3A 120.3 . . ?
C4 C3 H3A 120.3 . . ?
C77 P4 C64 103.4(3) . . ?
C77 P4 C83 104.5(3) . . ?
C64 P4 C83 102.1(3) . . ?
C77 P4 Ag4 111.2(2) . . ?
C64 P4 Ag4 122.1(2) . . ?
C83 P4 Ag4 111.9(2) . . ?
O17 Ag4 P4 152.54(10) . . ?
O17 Ag4 O14 80.29(15) . . ?
P4 Ag4 O14 126.81(12) . . ?
O17 Ag4 Ag5 70.02(10) . . ?
P4 Ag4 Ag5 97.97(4) . . ?
O14 Ag4 Ag5 114.72(12) . . ?
O6 N4 O7 122.5(11) . . ?
O6 N4 O8 117.3(8) . . ?
O7 N4 O8 120.2(9) . . ?
C3 C4 C5 119.9(6) . . ?
C3 C4 H4A 120.0 . . ?
C5 C4 H4A 120.0 . . ?
P5 Ag5 O13 124.65(11) . . ?
P5 Ag5 O18 125.93(14) . . ?
O13 Ag5 O18 80.71(15) . . ?
P5 Ag5 Cl1H 135.50(6) . . ?
O13 Ag5 Cl1H 72.90(11) . . ?
O18 Ag5 Cl1H 95.22(14) . . ?
P5 Ag5 Ag4 83.33(4) . . ?
O13 Ag5 Ag4 63.82(10) . . ?
O18 Ag5 Ag4 143.73(11) . . ?
Cl1H Ag5 Ag4 68.34(4) . . ?
C99 P5 C105 104.1(3) . . ?
C99 P5 C89 103.7(3) . . ?
C105 P5 C89 104.2(3) . . ?
C99 P5 Ag5 115.8(2) . . ?
C105 P5 Ag5 105.09(19) . . ?
C89 P5 Ag5 122.16(18) . . ?
O11 N5 O9 120.9(6) . . ?
O11 N5 O10 122.1(6) . . ?
O9 N5 O10 117.0(5) . . ?
C6 C5 C4 120.2(6) . . ?
C6 C5 H5A 119.9 . . ?
C4 C5 H5A 119.9 . . ?
C51 N6 C52 123.0(5) . . ?
C51 N6 H6A 118.5 . . ?
C52 N6 H6A 118.5 . . ?
N4 O6 Ag2 101.3(6) . . ?
C5 C6 C1 120.8(5) . . ?
C5 C6 C7 118.1(5) . . ?
C1 C6 C7 121.1(5) . . ?
C58 N7 C57 120.9(5) . . ?
C58 N7 H7A 119.5 . . ?
C57 N7 H7A 119.5 . . ?
O1 C7 N1 122.0(5) . . ?
O1 C7 C6 120.4(5) . . ?
N1 C7 C6 117.6(5) . . ?
O16 N8 O14 122.0(6) . . ?
O16 N8 O15 120.2(5) . . ?
O14 N8 O15 117.8(5) . . ?
N1 C8 C9 110.6(5) . . ?
N1 C8 C13 109.8(5) . . ?
C9 C8 C13 109.6(5) . . ?
N1 C8 H8A 109.0 . . ?
C9 C8 H8A 109.0 . . ?
C13 C8 H8A 109.0 . . ?
N5 O9 Ag3 113.7(4) . . ?
C95 N9 C96 123.4(5) . . ?
C95 N9 H9C 118.3 . . ?
C96 N9 H9C 118.3 . . ?
C8 C9 C10 111.6(6) . . ?
C8 C9 H9A 109.3 . . ?
C10 C9 H9A 109.3 . . ?
C8 C9 H9B 109.3 . . ?
C10 C9 H9B 109.3 . . ?
H9A C9 H9B 108.0 . . ?
O19 N10 O20 124.4(6) . . ?
O19 N10 O18 116.7(5) . . ?
O20 N10 O18 118.9(5) . . ?
C11 C10 C9 110.5(6) . . ?
C11 C10 H10A 109.6 . . ?
C9 C10 H10A 109.6 . . ?
C11 C10 H10B 109.6 . . ?
C9 C10 H10B 109.6 . . ?
H10A C10 H10B 108.1 . . ?
C10 C11 C12 111.4(6) . . ?
C10 C11 H11A 109.3 . . ?
C12 C11 H11A 109.3 . . ?
C10 C11 H11B 109.3 . . ?
C12 C11 H11B 109.3 . . ?
H11A C11 H11B 108.0 . . ?
C51 O12 Ag2 116.0(3) . . ?
C13 C12 C11 110.3(6) . . ?
C13 C12 H12A 109.6 . . ?
C11 C12 H12A 109.6 . . ?
C13 C12 H12B 109.6 . . ?
C11 C12 H12B 109.6 . . ?
H12A C12 H12B 108.1 . . ?
C58 O13 Ag5 124.7(3) . . ?
N2 C13 C12 109.7(5) . . ?
N2 C13 C8 110.2(4) . . ?
C12 C13 C8 110.2(5) . . ?
N2 C13 H13A 108.9 . . ?
C12 C13 H13A 108.9 . . ?
C8 C13 H13A 108.9 . . ?
N8 O14 Ag4 97.8(4) . . ?
O2 C14 N2 123.0(5) . . ?
O2 C14 C15 118.8(5) . . ?
N2 C14 C15 118.2(5) . . ?
C16 C15 C20 119.7(5) . . ?
C16 C15 C14 120.7(5) . . ?
C20 C15 C14 119.4(5) . . ?
C17 C16 C15 120.7(6) . . ?
C17 C16 H16A 119.7 . . ?
C15 C16 H16A 119.7 . . ?
C95 O17 Ag4 111.1(3) . . ?
C18 C17 C16 120.4(6) . . ?
C18 C17 H17A 119.8 . . ?
C16 C17 H17A 119.8 . . ?
N10 O18 Ag5 104.2(3) . . ?
C17 C18 C19 119.7(6) . . ?
C17 C18 H18A 120.1 . . ?
C19 C18 H18A 120.1 . . ?
C20 C19 C18 121.0(6) . . ?
C20 C19 H19A 119.5 . . ?
C18 C19 H19A 119.5 . . ?
C19 C20 C15 118.4(5) . . ?
C19 C20 P2 118.8(4) . . ?
C15 C20 P2 122.7(4) . . ?
C26 C21 C22 120.2(5) . . ?
C26 C21 P1 118.3(4) . . ?
C22 C21 P1 121.5(4) . . ?
C23 C22 C21 120.6(5) . . ?
C23 C22 H22A 119.7 . . ?
C21 C22 H22A 119.7 . . ?
C24 C23 C22 119.8(5) . . ?
C24 C23 H23A 120.1 . . ?
C22 C23 H23A 120.1 . . ?
C25 C24 C23 120.2(5) . . ?
C25 C24 H24A 119.9 . . ?
C23 C24 H24A 119.9 . . ?
C24 C25 C26 120.7(6) . . ?
C24 C25 H25A 119.7 . . ?
C26 C25 H25A 119.7 . . ?
C21 C26 C25 118.5(5) . . ?
C21 C26 H26A 120.7 . . ?
C25 C26 H26A 120.7 . . ?
C28 C27 C32 119.0(6) . . ?
C28 C27 P1 124.3(5) . . ?
C32 C27 P1 116.7(5) . . ?
C27 C28 C29 121.2(6) . . ?
C27 C28 H28A 119.4 . . ?
C29 C28 H28A 119.4 . . ?
C28 C29 C30 120.1(6) . . ?
C28 C29 H29A 120.0 . . ?
C30 C29 H29A 120.0 . . ?
C29 C30 C31 119.8(6) . . ?
C29 C30 H30A 120.1 . . ?
C31 C30 H30A 120.1 . . ?
C32 C31 C30 119.0(7) . . ?
C32 C31 H31A 120.5 . . ?
C30 C31 H31A 120.5 . . ?
C31 C32 C27 120.9(6) . . ?
C31 C32 H32A 119.6 . . ?
C27 C32 H32A 119.6 . . ?
C38 C33 C34 119.3(6) . . ?
C38 C33 P2 123.5(5) . . ?
C34 C33 P2 117.2(4) . . ?
C35 C34 C33 120.3(6) . . ?
C35 C34 H34A 119.8 . . ?
C33 C34 H34A 119.8 . . ?
C36 C35 C34 119.6(6) . . ?
C36 C35 H35A 120.2 . . ?
C34 C35 H35A 120.2 . . ?
C35 C36 C37 120.3(6) . . ?
C35 C36 H36A 119.8 . . ?
C37 C36 H36A 119.8 . . ?
C38 C37 C36 120.3(6) . . ?
C38 C37 H37A 119.9 . . ?
C36 C37 H37A 119.9 . . ?
C37 C38 C33 120.1(6) . . ?
C37 C38 H38A 120.0 . . ?
C33 C38 H38A 120.0 . . ?
C40 C39 C44 118.0(6) . . ?
C40 C39 P2 118.4(5) . . ?
C44 C39 P2 123.5(5) . . ?
C39 C40 C41 118.4(7) . . ?
C39 C40 H40A 120.8 . . ?
C41 C40 H40A 120.8 . . ?
C42 C41 C40 121.3(7) . . ?
C42 C41 H41A 119.3 . . ?
C40 C41 H41A 119.3 . . ?
C43 C42 C41 119.8(6) . . ?
C43 C42 H42A 120.1 . . ?
C41 C42 H42A 120.1 . . ?
C44 C43 C42 120.7(7) . . ?
C44 C43 H43A 119.7 . . ?
C42 C43 H43A 119.7 . . ?
C43 C44 C39 121.8(7) . . ?
C43 C44 H44A 119.1 . . ?
C39 C44 H44A 119.1 . . ?
C46 C45 C50 118.5(6) . . ?
C46 C45 P3 120.6(5) . . ?
C50 C45 P3 120.9(4) . . ?
C45 C46 C47 121.3(6) . . ?
C45 C46 H46A 119.4 . . ?
C47 C46 H46A 119.4 . . ?
C48 C47 C46 120.7(6) . . ?
C48 C47 H47A 119.7 . . ?
C46 C47 H47A 119.7 . . ?
C47 C48 C49 118.6(6) . . ?
C47 C48 H48A 120.7 . . ?
C49 C48 H48A 120.7 . . ?
C48 C49 C50 122.7(6) . . ?
C48 C49 H49A 118.7 . . ?
C50 C49 H49A 118.7 . . ?
C49 C50 C45 118.2(5) . . ?
C49 C50 C51 120.9(5) . . ?
C45 C50 C51 120.8(5) . . ?
O12 C51 N6 120.8(5) . . ?
O12 C51 C50 119.9(5) . . ?
N6 C51 C50 119.3(5) . . ?
N6 C52 C57 110.5(5) . . ?
N6 C52 C53 110.2(5) . . ?
C57 C52 C53 110.9(5) . . ?
N6 C52 H52A 108.4 . . ?
C57 C52 H52A 108.4 . . ?
C53 C52 H52A 108.4 . . ?
C54 C53 C52 111.8(6) . . ?
C54 C53 H53A 109.3 . . ?
C52 C53 H53A 109.3 . . ?
C54 C53 H53B 109.3 . . ?
C52 C53 H53B 109.3 . . ?
H53A C53 H53B 107.9 . . ?
C53 C54 C55 110.9(6) . . ?
C53 C54 H54A 109.5 . . ?
C55 C54 H54A 109.5 . . ?
C53 C54 H54B 109.5 . . ?
C55 C54 H54B 109.5 . . ?
H54A C54 H54B 108.1 . . ?
C56 C55 C54 111.1(6) . . ?
C56 C55 H55A 109.4 . . ?
C54 C55 H55A 109.4 . . ?
C56 C55 H55B 109.4 . . ?
C54 C55 H55B 109.4 . . ?
H55A C55 H55B 108.0 . . ?
C57 C56 C55 108.4(6) . . ?
C57 C56 H56A 110.0 . . ?
C55 C56 H56A 110.0 . . ?
C57 C56 H56B 110.0 . . ?
C55 C56 H56B 110.0 . . ?
H56A C56 H56B 108.4 . . ?
N7 C57 C52 111.2(4) . . ?
N7 C57 C56 110.9(5) . . ?
C52 C57 C56 109.8(5) . . ?
N7 C57 H57A 108.3 . . ?
C52 C57 H57A 108.3 . . ?
C56 C57 H57A 108.3 . . ?
O13 C58 N7 121.4(5) . . ?
O13 C58 C59 119.6(5) . . ?
N7 C58 C59 118.9(5) . . ?
C60 C59 C64 118.8(6) . . ?
C60 C59 C58 122.7(6) . . ?
C64 C59 C58 118.4(5) . . ?
C61 C60 C59 121.9(7) . . ?
C61 C60 H60A 119.1 . . ?
C59 C60 H60A 119.1 . . ?
C60 C61 C62 120.9(7) . . ?
C60 C61 H61A 119.5 . . ?
C62 C61 H61A 119.5 . . ?
C61 C62 C63 119.1(7) . . ?
C61 C62 H62A 120.5 . . ?
C63 C62 H62A 120.5 . . ?
C64 C63 C62 120.7(7) . . ?
C64 C63 H63A 119.6 . . ?
C62 C63 H63A 119.6 . . ?
C63 C64 C59 118.5(6) . . ?
C63 C64 P4 120.1(5) . . ?
C59 C64 P4 121.4(5) . . ?
C70 C65 C66 118.2(6) . . ?
C70 C65 P3 117.6(5) . . ?
C66 C65 P3 123.7(6) . . ?
C67 C66 C65 119.3(8) . . ?
C67 C66 H66A 120.4 . . ?
C65 C66 H66A 120.4 . . ?
C68 C67 C66 120.9(8) . . ?
C68 C67 H67A 119.6 . . ?
C66 C67 H67A 119.6 . . ?
C69 C68 C67 120.1(7) . . ?
C69 C68 H68A 119.9 . . ?
C67 C68 H68A 119.9 . . ?
C68 C69 C70 119.9(8) . . ?
C68 C69 H69A 120.0 . . ?
C70 C69 H69A 120.0 . . ?
C69 C70 C65 121.4(8) . . ?
C69 C70 H70A 119.3 . . ?
C65 C70 H70A 119.3 . . ?
C76 C71 C72 119.6(6) . . ?
C76 C71 P3 118.7(5) . . ?
C72 C71 P3 121.7(5) . . ?
C71 C72 C73 119.4(7) . . ?
C71 C72 H72A 120.3 . . ?
C73 C72 H72A 120.3 . . ?
C74 C73 C72 121.1(8) . . ?
C74 C73 H73A 119.4 . . ?
C72 C73 H73A 119.4 . . ?
C73 C74 C75 119.6(7) . . ?
C73 C74 H74A 120.2 . . ?
C75 C74 H74A 120.2 . . ?
C74 C75 C76 121.2(7) . . ?
C74 C75 H75A 119.4 . . ?
C76 C75 H75A 119.4 . . ?
C71 C76 C75 119.0(7) . . ?
C71 C76 H76A 120.5 . . ?
C75 C76 H76A 120.5 . . ?
C82 C77 C78 117.8(7) . . ?
C82 C77 P4 117.7(6) . . ?
C78 C77 P4 124.5(5) . . ?
C79 C78 C77 120.6(7) . . ?
C79 C78 H78A 119.7 . . ?
C77 C78 H78A 119.7 . . ?
C80 C79 C78 121.5(9) . . ?
C80 C79 H79A 119.3 . . ?
C78 C79 H79A 119.3 . . ?
C79 C80 C81 118.9(9) . . ?
C79 C80 H80A 120.5 . . ?
C81 C80 H80A 120.5 . . ?
C82 C81 C80 120.3(9) . . ?
C82 C81 H81A 119.9 . . ?
C80 C81 H81A 119.9 . . ?
C81 C82 C77 120.7(9) . . ?
C81 C82 H82A 119.6 . . ?
C77 C82 H82A 119.6 . . ?
C88 C83 C84 121.6(6) . . ?
C88 C83 P4 117.6(5) . . ?
C84 C83 P4 120.8(5) . . ?
C85 C84 C83 119.0(6) . . ?
C85 C84 H84A 120.5 . . ?
C83 C84 H84A 120.5 . . ?
C84 C85 C86 119.9(7) . . ?
C84 C85 H85A 120.1 . . ?
C86 C85 H85A 120.1 . . ?
C87 C86 C85 120.0(6) . . ?
C87 C86 H86A 120.0 . . ?
C85 C86 H86A 120.0 . . ?
C86 C87 C88 120.1(6) . . ?
C86 C87 H87A 120.0 . . ?
C88 C87 H87A 120.0 . . ?
C83 C88 C87 119.5(6) . . ?
C83 C88 H88A 120.3 . . ?
C87 C88 H88A 120.3 . . ?
C90 C89 C94 118.0(5) . . ?
C90 C89 P5 120.9(4) . . ?
C94 C89 P5 121.1(4) . . ?
C91 C90 C89 121.9(6) . . ?
C91 C90 H90A 119.0 . . ?
C89 C90 H90A 119.0 . . ?
C90 C91 C92 120.0(6) . . ?
C90 C91 H91A 120.0 . . ?
C92 C91 H91A 120.0 . . ?
C93 C92 C91 119.5(6) . . ?
C93 C92 H92A 120.3 . . ?
C91 C92 H92A 120.3 . . ?
C94 C93 C92 121.1(6) . . ?
C94 C93 H93A 119.5 . . ?
C92 C93 H93A 119.5 . . ?
C93 C94 C89 119.5(5) . . ?
C93 C94 C95 119.1(5) . . ?
C89 C94 C95 121.4(5) . . ?
O17 C95 N9 121.8(5) . . ?
O17 C95 C94 119.8(5) . . ?
N9 C95 C94 118.4(5) . . ?
N9 C96 C96 110.3(4) . 2 ?
N9 C96 C97 109.2(4) . . ?
C96 C96 C97 111.5(4) 2 . ?
N9 C96 H96 108.6 . . ?
C96 C96 H96 108.6 2 . ?
C97 C96 H96 108.6 . . ?
C98 C97 C96 111.0(5) . . ?
C98 C97 H97A 109.4 . . ?
C96 C97 H97A 109.4 . . ?
C98 C97 H97B 109.4 . . ?
C96 C97 H97B 109.4 . . ?
H97A C97 H97B 108.0 . . ?
C98 C98 C97 110.3(5) 2 . ?
C98 C98 H98A 109.6 2 . ?
C97 C98 H98A 109.6 . . ?
C98 C98 H98B 109.6 2 . ?
C97 C98 H98B 109.6 . . ?
H98A C98 H98B 108.1 . . ?
C100 C99 C104 118.3(6) . . ?
C100 C99 P5 118.9(5) . . ?
C104 C99 P5 122.7(5) . . ?
C101 C100 C99 120.7(6) . . ?
C101 C100 H10C 119.6 . . ?
C99 C100 H10C 119.6 . . ?
C100 C101 C102 121.2(7) . . ?
C100 C101 H10D 119.4 . . ?
C102 C101 H10D 119.4 . . ?
C103 C102 C101 118.4(6) . . ?
C103 C102 H10E 120.8 . . ?
C101 C102 H10E 120.8 . . ?
C102 C103 C104 121.2(6) . . ?
C102 C103 H10F 119.4 . . ?
C104 C103 H10F 119.4 . . ?
C103 C104 C99 120.1(6) . . ?
C103 C104 H10G 120.0 . . ?
C99 C104 H10G 120.0 . . ?
C110 C105 C106 117.1(6) . . ?
C110 C105 P5 124.0(5) . . ?
C106 C105 P5 118.6(5) . . ?
C107 C106 C105 122.1(7) . . ?
C107 C106 H10H 119.0 . . ?
C105 C106 H10H 119.0 . . ?
C108 C107 C106 119.4(7) . . ?
C108 C107 H10I 120.3 . . ?
C106 C107 H10I 120.3 . . ?
C107 C108 C109 120.7(6) . . ?
C107 C108 H10J 119.6 . . ?
C109 C108 H10J 119.6 . . ?
C110 C109 C108 119.0(6) . . ?
C110 C109 H10K 120.5 . . ?
C108 C109 H10K 120.5 . . ?
C109 C110 C105 121.5(6) . . ?
C109 C110 H11C 119.2 . . ?
C105 C110 H11C 119.2 . . ?
C14 O2 Ag3 113.1(3) . . ?
Cl1J C1J Cl2J 106.3(7) . . ?
Cl1J C1J H1JA 110.5 . . ?
Cl2J C1J H1JA 110.5 . . ?
Cl1J C1J H1JB 110.5 . . ?
Cl2J C1J H1JB 110.5 . . ?
H1JA C1J H1JB 108.7 . . ?
Cl1E C1E Cl1E 111.9(6) . 2_656 ?
Cl1E C1E H1EA 124.0 . . ?
Cl1E C1E H1EA 124.0 2_656 . ?
Cl1A C1A Cl2A 117.5(10) . . ?
Cl1A C1A H1AA 107.9 . . ?
Cl2A C1A H1AA 107.9 . . ?
Cl1A C1A H1AB 107.9 . . ?
Cl2A C1A H1AB 107.9 . . ?
H1AA C1A H1AB 107.2 . . ?

loop_
_geom_bond_atom_site_label_1
_geom_bond_atom_site_label_2
_geom_bond_distance
_geom_bond_site_symmetry_2
_geom_bond_publ_flag
Ag1 O1 2.270(4) 2_656 ?
Ag1 P1 2.3420(14) . ?
Ag1 O3 2.462(4) . ?
Ag1 Ag1 3.1387(8) 2_656 ?
O1 C7 1.254(6) . ?
O1 Ag1 2.270(4) 2_656 ?
N1 C7 1.309(7) . ?
N1 C8 1.455(7) . ?
N1 H1A 0.8800 . ?
P1 C21 1.815(6) . ?
P1 C27 1.831(6) . ?
P1 C1 1.849(5) . ?
C1 C6 1.385(8) . ?
C1 C2 1.399(8) . ?
Cl1H C1H 1.769(8) . ?
Cl1H Ag5 2.7961(19) . ?
Cl1I C1I 1.719(10) . ?
Cl1C C1C 1.775(9) . ?
C1I Cl2I 1.789(8) . ?
C1I H1IA 0.9900 . ?
C1I H1IB 0.9900 . ?
C1H Cl2H 1.760(9) . ?
C1H H1HA 0.9900 . ?
C1H H1HB 0.9900 . ?
C1C Cl2C 1.722(8) . ?
C1C H1CA 0.9900 . ?
C1C H1CB 0.9900 . ?
Cl1F C1F 1.786(11) . ?
Cl1B C1B 1.739(8) . ?
Cl1G C1G 1.697(12) . ?
C1B Cl2B 1.786(8) . ?
C1B H1BA 0.9900 . ?
C1B H1BB 0.9900 . ?
C1F Cl2F 1.758(10) . ?
C1F H1FA 0.9900 . ?
C1F H1FB 0.9900 . ?
C1G Cl2G 1.779(16) . ?
C1G H1GA 0.9900 . ?
C1G H1GB 0.9900 . ?
Cl1D C1D 1.665(11) . ?
C1D Cl2D 1.694(12) . ?
C1D H1DA 0.9900 . ?
C1D H1DB 0.9900 . ?
Ag2 O12 2.277(4) . ?
Ag2 P2 2.3569(15) . ?
Ag2 O6 2.443(6) . ?
Ag2 Ag3 3.0849(7) . ?
N2 C14 1.317(7) . ?
N2 C13 1.475(7) . ?
N2 H2B 0.8800 . ?
P2 C39 1.816(6) . ?
P2 C33 1.826(6) . ?
P2 C20 1.838(6) . ?
C2 C3 1.390(9) . ?
C2 H2A 0.9500 . ?
Cl2I Ag3 2.868(2) . ?
Ag3 O2 2.329(4) . ?
Ag3 P3 2.3677(16) . ?
Ag3 O9 2.370(5) . ?
P3 C65 1.822(6) . ?
P3 C71 1.830(6) . ?
P3 C45 1.830(6) . ?
N3 O4 1.236(7) . ?
N3 O3 1.247(6) . ?
N3 O5 1.268(7) . ?
C3 C4 1.379(9) . ?
C3 H3A 0.9500 . ?
P4 C77 1.812(6) . ?
P4 C64 1.843(7) . ?
P4 C83 1.847(6) . ?
P4 Ag4 2.3773(17) . ?
Ag4 O17 2.335(4) . ?
Ag4 O14 2.510(5) . ?
Ag4 Ag5 3.1882(7) . ?
N4 O6 1.230(10) . ?
N4 O7 1.238(11) . ?
N4 O8 1.246(11) . ?
C4 C5 1.405(9) . ?
C4 H4A 0.9500 . ?
Ag5 P5 2.3799(16) . ?
Ag5 O13 2.401(4) . ?
Ag5 O18 2.403(5) . ?
P5 C99 1.820(6) . ?
P5 C105 1.821(6) . ?
P5 C89 1.843(6) . ?
N5 O11 1.215(7) . ?
N5 O9 1.224(7) . ?
N5 O10 1.244(7) . ?
C5 C6 1.368(8) . ?
C5 H5A 0.9500 . ?
N6 C51 1.312(7) . ?
N6 C52 1.474(7) . ?
N6 H6A 0.8800 . ?
C6 C7 1.516(8) . ?
N7 C58 1.306(8) . ?
N7 C57 1.479(7) . ?
N7 H7A 0.8800 . ?
N8 O16 1.220(7) . ?
N8 O14 1.253(6) . ?
N8 O15 1.266(7) . ?
C8 C9 1.526(8) . ?
C8 C13 1.538(8) . ?
C8 H8A 1.0000 . ?
N9 C95 1.315(7) . ?
N9 C96 1.440(7) . ?
N9 H9C 0.8800 . ?
C9 C10 1.552(10) . ?
C9 H9A 0.9900 . ?
C9 H9B 0.9900 . ?
N10 O19 1.219(7) . ?
N10 O20 1.224(7) . ?
N10 O18 1.266(7) . ?
C10 C11 1.503(11) . ?
C10 H10A 0.9900 . ?
C10 H10B 0.9900 . ?
C11 C12 1.548(10) . ?
C11 H11A 0.9900 . ?
C11 H11B 0.9900 . ?
O12 C51 1.248(7) . ?
C12 C13 1.533(9) . ?
C12 H12A 0.9900 . ?
C12 H12B 0.9900 . ?
O13 C58 1.249(7) . ?
C13 H13A 1.0000 . ?
C14 O2 1.256(6) . ?
C14 C15 1.500(8) . ?
C15 C16 1.393(8) . ?
C15 C20 1.419(8) . ?
C16 C17 1.392(9) . ?
C16 H16A 0.9500 . ?
O17 C95 1.262(6) . ?
C17 C18 1.362(10) . ?
C17 H17A 0.9500 . ?
C18 C19 1.416(9) . ?
C18 H18A 0.9500 . ?
C19 C20 1.386(8) . ?
C19 H19A 0.9500 . ?
C21 C26 1.384(8) . ?
C21 C22 1.400(8) . ?
C22 C23 1.387(8) . ?
C22 H22A 0.9500 . ?
C23 C24 1.383(9) . ?
C23 H23A 0.9500 . ?
C24 C25 1.381(9) . ?
C24 H24A 0.9500 . ?
C25 C26 1.421(8) . ?
C25 H25A 0.9500 . ?
C26 H26A 0.9500 . ?
C27 C28 1.366(8) . ?
C27 C32 1.395(9) . ?
C28 C29 1.379(9) . ?
C28 H28A 0.9500 . ?
C29 C30 1.378(10) . ?
C29 H29A 0.9500 . ?
C30 C31 1.404(10) . ?
C30 H30A 0.9500 . ?
C31 C32 1.382(10) . ?
C31 H31A 0.9500 . ?
C32 H32A 0.9500 . ?
C33 C38 1.384(8) . ?
C33 C34 1.406(9) . ?
C34 C35 1.404(10) . ?
C34 H34A 0.9500 . ?
C35 C36 1.366(10) . ?
C35 H35A 0.9500 . ?
C36 C37 1.404(10) . ?
C36 H36A 0.9500 . ?
C37 C38 1.388(9) . ?
C37 H37A 0.9500 . ?
C38 H38A 0.9500 . ?
C39 C40 1.380(9) . ?
C39 C44 1.423(9) . ?
C40 C41 1.418(10) . ?
C40 H40A 0.9500 . ?
C41 C42 1.366(12) . ?
C41 H41A 0.9500 . ?
C42 C43 1.361(11) . ?
C42 H42A 0.9500 . ?
C43 C44 1.341(10) . ?
C43 H43A 0.9500 . ?
C44 H44A 0.9500 . ?
C45 C46 1.387(8) . ?
C45 C50 1.419(8) . ?
C46 C47 1.402(10) . ?
C46 H46A 0.9500 . ?
C47 C48 1.362(10) . ?
C47 H47A 0.9500 . ?
C48 C49 1.389(9) . ?
C48 H48A 0.9500 . ?
C49 C50 1.394(8) . ?
C49 H49A 0.9500 . ?
C50 C51 1.472(8) . ?
C52 C57 1.506(8) . ?
C52 C53 1.524(9) . ?
C52 H52A 1.0000 . ?
C53 C54 1.500(9) . ?
C53 H53A 0.9900 . ?
C53 H53B 0.9900 . ?
C54 C55 1.545(11) . ?
C54 H54A 0.9900 . ?
C54 H54B 0.9900 . ?
C55 C56 1.526(9) . ?
C55 H55A 0.9900 . ?
C55 H55B 0.9900 . ?
C56 C57 1.526(9) . ?
C56 H56A 0.9900 . ?
C56 H56B 0.9900 . ?
C57 H57A 1.0000 . ?
C58 C59 1.488(9) . ?
C59 C60 1.376(9) . ?
C59 C64 1.426(9) . ?
C60 C61 1.354(10) . ?
C60 H60A 0.9500 . ?
C61 C62 1.365(11) . ?
C61 H61A 0.9500 . ?
C62 C63 1.409(11) . ?
C62 H62A 0.9500 . ?
C63 C64 1.383(9) . ?
C63 H63A 0.9500 . ?
C65 C70 1.407(10) . ?
C65 C66 1.400(10) . ?
C66 C67 1.404(11) . ?
C66 H66A 0.9500 . ?
C67 C68 1.392(14) . ?
C67 H67A 0.9500 . ?
C68 C69 1.359(13) . ?
C68 H68A 0.9500 . ?
C69 C70 1.390(10) . ?
C69 H69A 0.9500 . ?
C70 H70A 0.9500 . ?
C71 C76 1.389(9) . ?
C71 C72 1.392(9) . ?
C72 C73 1.406(10) . ?
C72 H72A 0.9500 . ?
C73 C74 1.350(12) . ?
C73 H73A 0.9500 . ?
C74 C75 1.376(12) . ?
C74 H74A 0.9500 . ?
C75 C76 1.401(10) . ?
C75 H75A 0.9500 . ?
C76 H76A 0.9500 . ?
C77 C82 1.399(11) . ?
C77 C78 1.403(10) . ?
C78 C79 1.371(11) . ?
C78 H78A 0.9500 . ?
C79 C80 1.351(13) . ?
C79 H79A 0.9500 . ?
C80 C81 1.410(15) . ?
C80 H80A 0.9500 . ?
C81 C82 1.368(13) . ?
C81 H81A 0.9500 . ?
C82 H82A 0.9500 . ?
C83 C88 1.363(9) . ?
C83 C84 1.393(9) . ?
C84 C85 1.387(9) . ?
C84 H84A 0.9500 . ?
C85 C86 1.414(11) . ?
C85 H85A 0.9500 . ?
C86 C87 1.366(11) . ?
C86 H86A 0.9500 . ?
C87 C88 1.411(9) . ?
C87 H87A 0.9500 . ?
C88 H88A 0.9500 . ?
C89 C90 1.396(9) . ?
C89 C94 1.424(8) . ?
C90 C91 1.361(10) . ?
C90 H90A 0.9500 . ?
C91 C92 1.391(10) . ?
C91 H91A 0.9500 . ?
C92 C93 1.390(9) . ?
C92 H92A 0.9500 . ?
C93 C94 1.376(8) . ?
C93 H93A 0.9500 . ?
C94 C95 1.488(8) . ?
C96 C96 1.547(10) 2 ?
C96 C97 1.553(8) . ?
C96 H96 1.0000 . ?
C97 C98 1.544(9) . ?
C97 H97A 0.9900 . ?
C97 H97B 0.9900 . ?
C98 C98 1.535(14) 2 ?
C98 H98A 0.9900 . ?
C98 H98B 0.9900 . ?
C99 C100 1.383(9) . ?
C99 C104 1.408(8) . ?
C100 C101 1.366(9) . ?
C100 H10C 0.9500 . ?
C101 C102 1.394(10) . ?
C101 H10D 0.9500 . ?
C102 C103 1.372(10) . ?
C102 H10E 0.9500 . ?
C103 C104 1.378(9) . ?
C103 H10F 0.9500 . ?
C104 H10G 0.9500 . ?
C105 C110 1.378(8) . ?
C105 C106 1.403(9) . ?
C106 C107 1.373(10) . ?
C106 H10H 0.9500 . ?
C107 C108 1.356(11) . ?
C107 H10I 0.9500 . ?
C108 C109 1.396(10) . ?
C108 H10J 0.9500 . ?
C109 C110 1.386(9) . ?
C109 H10K 0.9500 . ?
C110 H11C 0.9500 . ?
Cl1J C1J 1.752(10) . ?
Cl2J C1J 1.770(9) . ?
C1J H1JA 0.9900 . ?
C1J H1JB 0.9900 . ?
Cl1E C1E 1.762(6) . ?
C1E Cl1E 1.762(6) 2_656 ?
C1E H1EA 0.9500 . ?
Cl1A C1A 1.698(10) . ?
Cl2A C1A 1.701(10) . ?
C1A H1AA 0.9900 . ?
C1A H1AB 0.9900 . ?

loop_
_geom_torsion_atom_site_label_1
_geom_torsion_atom_site_label_2
_geom_torsion_atom_site_label_3
_geom_torsion_atom_site_label_4
_geom_torsion
_geom_torsion_site_symmetry_1
_geom_torsion_site_symmetry_2
_geom_torsion_site_symmetry_3
_geom_torsion_site_symmetry_4
_geom_torsion_publ_flag
O1 Ag1 P1 C21 -137.7(3) 2_656 . . . ?
O3 Ag1 P1 C21 17.5(2) . . . . ?
Ag1 Ag1 P1 C21 -109.51(19) 2_656 . . . ?
O1 Ag1 P1 C27 104.0(3) 2_656 . . . ?
O3 Ag1 P1 C27 -100.8(2) . . . . ?
Ag1 Ag1 P1 C27 132.2(2) 2_656 . . . ?
O1 Ag1 P1 C1 -17.6(3) 2_656 . . . ?
O3 Ag1 P1 C1 137.6(2) . . . . ?
Ag1 Ag1 P1 C1 10.6(2) 2_656 . . . ?
C21 P1 C1 C6 57.0(5) . . . . ?
C27 P1 C1 C6 167.4(4) . . . . ?
Ag1 P1 C1 C6 -66.8(5) . . . . ?
C21 P1 C1 C2 -121.1(5) . . . . ?
C27 P1 C1 C2 -10.7(5) . . . . ?
Ag1 P1 C1 C2 115.1(4) . . . . ?
Ag5 Cl1H C1H Cl2H 45.5(5) . . . . ?
O12 Ag2 P2 C39 88.1(3) . . . . ?
O6 Ag2 P2 C39 -96.4(3) . . . . ?
Ag3 Ag2 P2 C39 143.3(2) . . . . ?
O12 Ag2 P2 C33 -155.8(3) . . . . ?
O6 Ag2 P2 C33 19.7(3) . . . . ?
Ag3 Ag2 P2 C33 -100.6(2) . . . . ?
O12 Ag2 P2 C20 -31.2(3) . . . . ?
O6 Ag2 P2 C20 144.3(3) . . . . ?
Ag3 Ag2 P2 C20 24.0(2) . . . . ?
C6 C1 C2 C3 -0.1(8) . . . . ?
P1 C1 C2 C3 178.0(4) . . . . ?
Cl1I C1I Cl2I Ag3 105.6(4) . . . . ?
C1I Cl2I Ag3 O2 149.1(4) . . . . ?
C1I Cl2I Ag3 P3 -1.6(4) . . . . ?
C1I Cl2I Ag3 O9 -134.7(4) . . . . ?
C1I Cl2I Ag3 Ag2 75.9(4) . . . . ?
O12 Ag2 Ag3 O2 -165.03(14) . . . . ?
P2 Ag2 Ag3 O2 44.66(11) . . . . ?
O6 Ag2 Ag3 O2 -87.46(18) . . . . ?
O12 Ag2 Ag3 P3 43.83(11) . . . . ?
P2 Ag2 Ag3 P3 -106.48(5) . . . . ?
O6 Ag2 Ag3 P3 121.40(16) . . . . ?
O12 Ag2 Ag3 O9 -141.6(2) . . . . ?
P2 Ag2 Ag3 O9 68.1(2) . . . . ?
O6 Ag2 Ag3 O9 -64.0(3) . . . . ?
O12 Ag2 Ag3 Cl2I -81.58(11) . . . . ?
P2 Ag2 Ag3 Cl2I 128.11(6) . . . . ?
O6 Ag2 Ag3 Cl2I -4.00(16) . . . . ?
O2 Ag3 P3 C65 90.2(3) . . . . ?
O9 Ag3 P3 C65 -32.5(3) . . . . ?
Cl2I Ag3 P3 C65 -147.5(2) . . . . ?
Ag2 Ag3 P3 C65 143.5(2) . . . . ?
O2 Ag3 P3 C71 -153.7(3) . . . . ?
O9 Ag3 P3 C71 83.6(3) . . . . ?
Cl2I Ag3 P3 C71 -31.3(2) . . . . ?
Ag2 Ag3 P3 C71 -100.4(2) . . . . ?
O2 Ag3 P3 C45 -27.9(3) . . . . ?
O9 Ag3 P3 C45 -150.6(3) . . . . ?
Cl2I Ag3 P3 C45 94.4(2) . . . . ?
Ag2 Ag3 P3 C45 25.4(2) . . . . ?
O4 N3 O3 Ag1 164.4(4) . . . . ?
O5 N3 O3 Ag1 -16.3(5) . . . . ?
O1 Ag1 O3 N3 -68.4(3) 2_656 . . . ?
P1 Ag1 O3 N3 123.2(3) . . . . ?
Ag1 Ag1 O3 N3 -124.1(3) 2_656 . . . ?
C1 C2 C3 C4 -0.9(9) . . . . ?
C77 P4 Ag4 O17 86.4(3) . . . . ?
C64 P4 Ag4 O17 -35.9(3) . . . . ?
C83 P4 Ag4 O17 -157.1(3) . . . . ?
C77 P4 Ag4 O14 -83.0(3) . . . . ?
C64 P4 Ag4 O14 154.7(3) . . . . ?
C83 P4 Ag4 O14 33.5(2) . . . . ?
C77 P4 Ag4 Ag5 147.8(2) . . . . ?
C64 P4 Ag4 Ag5 25.5(2) . . . . ?
C83 P4 Ag4 Ag5 -95.7(2) . . . . ?
C2 C3 C4 C5 0.9(9) . . . . ?
C1H Cl1H Ag5 P5 33.8(3) . . . . ?
C1H Cl1H Ag5 O13 156.1(3) . . . . ?
C1H Cl1H Ag5 O18 -125.3(3) . . . . ?
C1H Cl1H Ag5 Ag4 88.1(3) . . . . ?
O17 Ag4 Ag5 P5 55.93(10) . . . . ?
P4 Ag4 Ag5 P5 -98.56(6) . . . . ?
O14 Ag4 Ag5 P5 124.52(12) . . . . ?
O17 Ag4 Ag5 O13 -170.01(15) . . . . ?
P4 Ag4 Ag5 O13 35.51(12) . . . . ?
O14 Ag4 Ag5 O13 -101.42(16) . . . . ?
O17 Ag4 Ag5 O18 -157.0(2) . . . . ?
P4 Ag4 Ag5 O18 48.5(2) . . . . ?
O14 Ag4 Ag5 O18 -88.4(3) . . . . ?
O17 Ag4 Ag5 Cl1H -89.07(11) . . . . ?
P4 Ag4 Ag5 Cl1H 116.45(6) . . . . ?
O14 Ag4 Ag5 Cl1H -20.47(12) . . . . ?
O13 Ag5 P5 C99 -165.0(2) . . . . ?
O18 Ag5 P5 C99 90.0(2) . . . . ?
Cl1H Ag5 P5 C99 -63.8(2) . . . . ?
Ag4 Ag5 P5 C99 -113.3(2) . . . . ?
O13 Ag5 P5 C105 80.9(2) . . . . ?
O18 Ag5 P5 C105 -24.1(3) . . . . ?
Cl1H Ag5 P5 C105 -178.0(2) . . . . ?
Ag4 Ag5 P5 C105 132.5(2) . . . . ?
O13 Ag5 P5 C89 -37.1(3) . . . . ?
O18 Ag5 P5 C89 -142.1(3) . . . . ?
Cl1H Ag5 P5 C89 64.0(2) . . . . ?
Ag4 Ag5 P5 C89 14.5(2) . . . . ?
C3 C4 C5 C6 0.1(9) . . . . ?
O7 N4 O6 Ag2 164.4(9) . . . . ?
O8 N4 O6 Ag2 -13.2(9) . . . . ?
O12 Ag2 O6 N4 -70.6(6) . . . . ?
P2 Ag2 O6 N4 111.9(6) . . . . ?
Ag3 Ag2 O6 N4 -138.9(6) . . . . ?
C4 C5 C6 C1 -1.2(8) . . . . ?
C4 C5 C6 C7 177.4(5) . . . . ?
C2 C1 C6 C5 1.2(8) . . . . ?
P1 C1 C6 C5 -176.9(4) . . . . ?
C2 C1 C6 C7 -177.4(5) . . . . ?
P1 C1 C6 C7 4.5(7) . . . . ?
Ag1 O1 C7 N1 -133.1(4) 2_656 . . . ?
Ag1 O1 C7 C6 44.4(5) 2_656 . . . ?
C8 N1 C7 O1 -0.1(8) . . . . ?
C8 N1 C7 C6 -177.7(5) . . . . ?
C5 C6 C7 O1 -130.1(5) . . . . ?
C1 C6 C7 O1 48.5(7) . . . . ?
C5 C6 C7 N1 47.5(7) . . . . ?
C1 C6 C7 N1 -133.9(5) . . . . ?
C7 N1 C8 C9 -89.8(6) . . . . ?
C7 N1 C8 C13 149.2(5) . . . . ?
O11 N5 O9 Ag3 20.4(9) . . . . ?
O10 N5 O9 Ag3 -158.6(5) . . . . ?
O2 Ag3 O9 N5 142.2(5) . . . . ?
P3 Ag3 O9 N5 -67.4(6) . . . . ?
Cl2I Ag3 O9 N5 63.4(5) . . . . ?
Ag2 Ag3 O9 N5 119.4(4) . . . . ?
N1 C8 C9 C10 -178.5(5) . . . . ?
C13 C8 C9 C10 -57.4(7) . . . . ?
C8 C9 C10 C11 56.3(8) . . . . ?
C9 C10 C11 C12 -55.4(10) . . . . ?
P2 Ag2 O12 C51 -66.7(4) . . . . ?
O6 Ag2 O12 C51 116.8(4) . . . . ?
Ag3 Ag2 O12 C51 -126.5(4) . . . . ?
C10 C11 C12 C13 57.1(9) . . . . ?
P5 Ag5 O13 C58 -75.1(5) . . . . ?
O18 Ag5 O13 C58 52.5(5) . . . . ?
Cl1H Ag5 O13 C58 150.9(5) . . . . ?
Ag4 Ag5 O13 C58 -135.3(5) . . . . ?
C14 N2 C13 C12 -91.3(7) . . . . ?
C14 N2 C13 C8 147.1(5) . . . . ?
C11 C12 C13 N2 -179.5(6) . . . . ?
C11 C12 C13 C8 -57.9(7) . . . . ?
N1 C8 C13 N2 -58.7(6) . . . . ?
C9 C8 C13 N2 179.7(5) . . . . ?
N1 C8 C13 C12 180.0(5) . . . . ?
C9 C8 C13 C12 58.4(7) . . . . ?
O16 N8 O14 Ag4 160.7(5) . . . . ?
O15 N8 O14 Ag4 -19.5(5) . . . . ?
O17 Ag4 O14 N8 -66.1(4) . . . . ?
P4 Ag4 O14 N8 109.0(3) . . . . ?
Ag5 Ag4 O14 N8 -128.6(3) . . . . ?
C13 N2 C14 O2 -1.1(8) . . . . ?
C13 N2 C14 C15 -179.9(5) . . . . ?
O2 C14 C15 C16 -142.4(5) . . . . ?
N2 C14 C15 C16 36.5(8) . . . . ?
O2 C14 C15 C20 33.6(7) . . . . ?
N2 C14 C15 C20 -147.5(5) . . . . ?
C20 C15 C16 C17 -1.6(9) . . . . ?
C14 C15 C16 C17 174.4(6) . . . . ?
P4 Ag4 O17 C95 -57.4(4) . . . . ?
O14 Ag4 O17 C95 114.0(4) . . . . ?
Ag5 Ag4 O17 C95 -125.1(3) . . . . ?
C15 C16 C17 C18 -1.6(10) . . . . ?
O19 N10 O18 Ag5 0.2(7) . . . . ?
O20 N10 O18 Ag5 179.6(5) . . . . ?
P5 Ag5 O18 N10 -80.2(4) . . . . ?
O13 Ag5 O18 N10 153.4(4) . . . . ?
Cl1H Ag5 O18 N10 81.7(4) . . . . ?
Ag4 Ag5 O18 N10 141.6(3) . . . . ?
C16 C17 C18 C19 4.3(10) . . . . ?
C17 C18 C19 C20 -3.9(10) . . . . ?
C18 C19 C20 C15 0.7(9) . . . . ?
C18 C19 C20 P2 179.8(5) . . . . ?
C16 C15 C20 C19 2.0(8) . . . . ?
C14 C15 C20 C19 -174.1(5) . . . . ?
C16 C15 C20 P2 -177.1(4) . . . . ?
C14 C15 C20 P2 6.9(7) . . . . ?
C39 P2 C20 C19 -19.9(5) . . . . ?
C33 P2 C20 C19 -129.8(5) . . . . ?
Ag2 P2 C20 C19 102.8(5) . . . . ?
C39 P2 C20 C15 159.1(5) . . . . ?
C33 P2 C20 C15 49.2(5) . . . . ?
Ag2 P2 C20 C15 -78.1(5) . . . . ?
C27 P1 C21 C26 96.2(5) . . . . ?
C1 P1 C21 C26 -154.0(4) . . . . ?
Ag1 P1 C21 C26 -26.5(5) . . . . ?
C27 P1 C21 C22 -82.2(5) . . . . ?
C1 P1 C21 C22 27.6(5) . . . . ?
Ag1 P1 C21 C22 155.1(4) . . . . ?
C26 C21 C22 C23 -0.5(9) . . . . ?
P1 C21 C22 C23 177.9(5) . . . . ?
C21 C22 C23 C24 1.5(9) . . . . ?
C22 C23 C24 C25 -2.8(9) . . . . ?
C23 C24 C25 C26 3.2(9) . . . . ?
C22 C21 C26 C25 0.8(8) . . . . ?
P1 C21 C26 C25 -177.6(4) . . . . ?
C24 C25 C26 C21 -2.2(9) . . . . ?
C21 P1 C27 C28 20.0(6) . . . . ?
C1 P1 C27 C28 -89.7(6) . . . . ?
Ag1 P1 C27 C28 141.8(5) . . . . ?
C21 P1 C27 C32 -158.9(5) . . . . ?
C1 P1 C27 C32 91.4(6) . . . . ?
Ag1 P1 C27 C32 -37.1(6) . . . . ?
C32 C27 C28 C29 -0.2(10) . . . . ?
P1 C27 C28 C29 -179.1(5) . . . . ?
C27 C28 C29 C30 -1.7(11) . . . . ?
C28 C29 C30 C31 2.3(12) . . . . ?
C29 C30 C31 C32 -1.0(12) . . . . ?
C30 C31 C32 C27 -0.9(13) . . . . ?
C28 C27 C32 C31 1.5(11) . . . . ?
P1 C27 C32 C31 -179.5(6) . . . . ?
C39 P2 C33 C38 -80.8(5) . . . . ?
C20 P2 C33 C38 27.6(6) . . . . ?
Ag2 P2 C33 C38 160.0(4) . . . . ?
C39 P2 C33 C34 98.2(5) . . . . ?
C20 P2 C33 C34 -153.3(5) . . . . ?
Ag2 P2 C33 C34 -21.0(5) . . . . ?
C38 C33 C34 C35 0.1(9) . . . . ?
P2 C33 C34 C35 -179.0(5) . . . . ?
C33 C34 C35 C36 0.9(10) . . . . ?
C34 C35 C36 C37 -1.8(10) . . . . ?
C35 C36 C37 C38 1.8(10) . . . . ?
C36 C37 C38 C33 -0.8(9) . . . . ?
C34 C33 C38 C37 -0.2(9) . . . . ?
P2 C33 C38 C37 178.9(5) . . . . ?
C33 P2 C39 C40 -144.4(6) . . . . ?
C20 P2 C39 C40 105.1(6) . . . . ?
Ag2 P2 C39 C40 -24.2(6) . . . . ?
C33 P2 C39 C44 38.5(6) . . . . ?
C20 P2 C39 C44 -71.9(6) . . . . ?
Ag2 P2 C39 C44 158.8(5) . . . . ?
C44 C39 C40 C41 -0.6(11) . . . . ?
P2 C39 C40 C41 -177.8(6) . . . . ?
C39 C40 C41 C42 0.0(13) . . . . ?
C40 C41 C42 C43 -1.0(13) . . . . ?
C41 C42 C43 C44 2.8(13) . . . . ?
C42 C43 C44 C39 -3.5(12) . . . . ?
C40 C39 C44 C43 2.4(11) . . . . ?
P2 C39 C44 C43 179.4(6) . . . . ?
C65 P3 C45 C46 -15.4(6) . . . . ?
C71 P3 C45 C46 -125.4(5) . . . . ?
Ag3 P3 C45 C46 104.3(5) . . . . ?
C65 P3 C45 C50 163.6(5) . . . . ?
C71 P3 C45 C50 53.5(5) . . . . ?
Ag3 P3 C45 C50 -76.7(5) . . . . ?
C50 C45 C46 C47 0.8(10) . . . . ?
P3 C45 C46 C47 179.7(5) . . . . ?
C45 C46 C47 C48 -2.0(11) . . . . ?
C46 C47 C48 C49 1.1(11) . . . . ?
C47 C48 C49 C50 1.0(10) . . . . ?
C48 C49 C50 C45 -2.2(9) . . . . ?
C48 C49 C50 C51 175.3(6) . . . . ?
C46 C45 C50 C49 1.3(9) . . . . ?
P3 C45 C50 C49 -177.7(5) . . . . ?
C46 C45 C50 C51 -176.2(6) . . . . ?
P3 C45 C50 C51 4.8(8) . . . . ?
Ag2 O12 C51 N6 -122.6(5) . . . . ?
Ag2 O12 C51 C50 56.6(6) . . . . ?
C52 N6 C51 O12 1.3(8) . . . . ?
C52 N6 C51 C50 -177.9(5) . . . . ?
C49 C50 C51 O12 -139.4(6) . . . . ?
C45 C50 C51 O12 38.0(8) . . . . ?
C49 C50 C51 N6 39.8(8) . . . . ?
C45 C50 C51 N6 -142.8(6) . . . . ?
C51 N6 C52 C57 144.4(5) . . . . ?
C51 N6 C52 C53 -92.7(6) . . . . ?
N6 C52 C53 C54 -178.8(5) . . . . ?
C57 C52 C53 C54 -56.1(7) . . . . ?
C52 C53 C54 C55 52.9(8) . . . . ?
C53 C54 C55 C56 -55.2(8) . . . . ?
C54 C55 C56 C57 58.7(8) . . . . ?
C58 N7 C57 C52 146.6(5) . . . . ?
C58 N7 C57 C56 -91.0(7) . . . . ?
N6 C52 C57 N7 -54.4(7) . . . . ?
C53 C52 C57 N7 -176.9(5) . . . . ?
N6 C52 C57 C56 -177.6(5) . . . . ?
C53 C52 C57 C56 60.0(7) . . . . ?
C55 C56 C57 N7 175.6(5) . . . . ?
C55 C56 C57 C52 -61.1(7) . . . . ?
Ag5 O13 C58 N7 -103.0(6) . . . . ?
Ag5 O13 C58 C59 73.9(6) . . . . ?
C57 N7 C58 O13 -1.4(8) . . . . ?
C57 N7 C58 C59 -178.3(5) . . . . ?
O13 C58 C59 C60 -143.9(6) . . . . ?
N7 C58 C59 C60 33.1(8) . . . . ?
O13 C58 C59 C64 34.0(8) . . . . ?
N7 C58 C59 C64 -149.0(5) . . . . ?
C64 C59 C60 C61 -2.1(10) . . . . ?
C58 C59 C60 C61 175.8(7) . . . . ?
C59 C60 C61 C62 -1.8(12) . . . . ?
C60 C61 C62 C63 3.6(12) . . . . ?
C61 C62 C63 C64 -1.5(12) . . . . ?
C62 C63 C64 C59 -2.2(10) . . . . ?
C62 C63 C64 P4 175.4(6) . . . . ?
C60 C59 C64 C63 4.0(9) . . . . ?
C58 C59 C64 C63 -174.0(6) . . . . ?
C60 C59 C64 P4 -173.6(5) . . . . ?
C58 C59 C64 P4 8.5(8) . . . . ?
C77 P4 C64 C63 -16.4(6) . . . . ?
C83 P4 C64 C63 -124.8(6) . . . . ?
Ag4 P4 C64 C63 109.5(5) . . . . ?
C77 P4 C64 C59 161.1(5) . . . . ?
C83 P4 C64 C59 52.8(5) . . . . ?
Ag4 P4 C64 C59 -73.0(5) . . . . ?
C71 P3 C65 C70 -149.3(6) . . . . ?
C45 P3 C65 C70 101.5(6) . . . . ?
Ag3 P3 C65 C70 -27.3(6) . . . . ?
C71 P3 C65 C66 22.2(7) . . . . ?
C45 P3 C65 C66 -87.0(7) . . . . ?
Ag3 P3 C65 C66 144.1(6) . . . . ?
C70 C65 C66 C67 -2.5(12) . . . . ?
P3 C65 C66 C67 -174.0(7) . . . . ?
C65 C66 C67 C68 -1.2(14) . . . . ?
C66 C67 C68 C69 2.3(14) . . . . ?
C67 C68 C69 C70 0.4(14) . . . . ?
C68 C69 C70 C65 -4.2(13) . . . . ?
C66 C65 C70 C69 5.2(12) . . . . ?
P3 C65 C70 C69 177.2(6) . . . . ?
C65 P3 C71 C76 99.2(6) . . . . ?
C45 P3 C71 C76 -151.9(5) . . . . ?
Ag3 P3 C71 C76 -17.8(6) . . . . ?
C65 P3 C71 C72 -80.6(6) . . . . ?
C45 P3 C71 C72 28.3(6) . . . . ?
Ag3 P3 C71 C72 162.4(5) . . . . ?
C76 C71 C72 C73 -1.2(10) . . . . ?
P3 C71 C72 C73 178.6(5) . . . . ?
C71 C72 C73 C74 1.3(12) . . . . ?
C72 C73 C74 C75 -0.5(12) . . . . ?
C73 C74 C75 C76 -0.3(12) . . . . ?
C72 C71 C76 C75 0.4(10) . . . . ?
P3 C71 C76 C75 -179.4(5) . . . . ?
C74 C75 C76 C71 0.4(11) . . . . ?
C64 P4 C77 C82 113.0(7) . . . . ?
C83 P4 C77 C82 -140.5(7) . . . . ?
Ag4 P4 C77 C82 -19.6(7) . . . . ?
C64 P4 C77 C78 -66.0(7) . . . . ?
C83 P4 C77 C78 40.5(7) . . . . ?
Ag4 P4 C77 C78 161.4(6) . . . . ?
C82 C77 C78 C79 0.4(13) . . . . ?
P4 C77 C78 C79 179.4(7) . . . . ?
C77 C78 C79 C80 -3.7(16) . . . . ?
C78 C79 C80 C81 4.7(19) . . . . ?
C79 C80 C81 C82 -3(2) . . . . ?
C80 C81 C82 C77 -1(2) . . . . ?
C78 C77 C82 C81 1.7(16) . . . . ?
P4 C77 C82 C81 -177.3(10) . . . . ?
C77 P4 C83 C88 98.5(5) . . . . ?
C64 P4 C83 C88 -154.1(5) . . . . ?
Ag4 P4 C83 C88 -21.9(5) . . . . ?
C77 P4 C83 C84 -80.8(5) . . . . ?
C64 P4 C83 C84 26.6(5) . . . . ?
Ag4 P4 C83 C84 158.8(4) . . . . ?
C88 C83 C84 C85 -0.8(9) . . . . ?
P4 C83 C84 C85 178.5(5) . . . . ?
C83 C84 C85 C86 -0.6(9) . . . . ?
C84 C85 C86 C87 1.4(10) . . . . ?
C85 C86 C87 C88 -0.9(10) . . . . ?
C84 C83 C88 C87 1.3(9) . . . . ?
P4 C83 C88 C87 -178.0(5) . . . . ?
C86 C87 C88 C83 -0.5(10) . . . . ?
C99 P5 C89 C90 -120.5(5) . . . . ?
C105 P5 C89 C90 -11.9(5) . . . . ?
Ag5 P5 C89 C90 106.5(5) . . . . ?
C99 P5 C89 C94 57.8(5) . . . . ?
C105 P5 C89 C94 166.5(4) . . . . ?
Ag5 P5 C89 C94 -75.1(5) . . . . ?
C94 C89 C90 C91 -1.0(9) . . . . ?
P5 C89 C90 C91 177.4(5) . . . . ?
C89 C90 C91 C92 -0.9(10) . . . . ?
C90 C91 C92 C93 1.1(10) . . . . ?
C91 C92 C93 C94 0.5(10) . . . . ?
C92 C93 C94 C89 -2.4(9) . . . . ?
C92 C93 C94 C95 174.8(5) . . . . ?
C90 C89 C94 C93 2.6(8) . . . . ?
P5 C89 C94 C93 -175.8(4) . . . . ?
C90 C89 C94 C95 -174.5(5) . . . . ?
P5 C89 C94 C95 7.1(7) . . . . ?
Ag4 O17 C95 N9 -136.3(4) . . . . ?
Ag4 O17 C95 C94 43.2(5) . . . . ?
C96 N9 C95 O17 -2.3(8) . . . . ?
C96 N9 C95 C94 178.2(4) . . . . ?
C93 C94 C95 O17 -135.0(5) . . . . ?
C89 C94 C95 O17 42.1(7) . . . . ?
C93 C94 C95 N9 44.5(7) . . . . ?
C89 C94 C95 N9 -138.4(5) . . . . ?
C95 N9 C96 C96 149.1(5) . . . 2 ?
C95 N9 C96 C97 -88.1(6) . . . . ?
N9 C96 C97 C98 -176.6(5) . . . . ?
C96 C96 C97 C98 -54.5(7) 2 . . . ?
C96 C97 C98 C98 57.9(8) . . . 2 ?
C105 P5 C99 C100 93.6(5) . . . . ?
C89 P5 C99 C100 -157.7(5) . . . . ?
Ag5 P5 C99 C100 -21.2(5) . . . . ?
C105 P5 C99 C104 -85.2(5) . . . . ?
C89 P5 C99 C104 23.5(5) . . . . ?
Ag5 P5 C99 C104 160.0(4) . . . . ?
C104 C99 C100 C101 -1.1(9) . . . . ?
P5 C99 C100 C101 -179.9(5) . . . . ?
C99 C100 C101 C102 1.6(10) . . . . ?
C100 C101 C102 C103 -0.9(10) . . . . ?
C101 C102 C103 C104 -0.4(10) . . . . ?
C102 C103 C104 C99 1.0(9) . . . . ?
C100 C99 C104 C103 -0.2(9) . . . . ?
P5 C99 C104 C103 178.6(5) . . . . ?
C99 P5 C105 C110 14.1(6) . . . . ?
C89 P5 C105 C110 -94.2(6) . . . . ?
Ag5 P5 C105 C110 136.2(5) . . . . ?
C99 P5 C105 C106 -159.0(6) . . . . ?
C89 P5 C105 C106 92.7(6) . . . . ?
Ag5 P5 C105 C106 -36.8(6) . . . . ?
C110 C105 C106 C107 2.1(13) . . . . ?
P5 C105 C106 C107 175.7(8) . . . . ?
C105 C106 C107 C108 -2.1(15) . . . . ?
C106 C107 C108 C109 1.3(14) . . . . ?
C107 C108 C109 C110 -0.4(12) . . . . ?
C108 C109 C110 C105 0.5(11) . . . . ?
C106 C105 C110 C109 -1.2(11) . . . . ?
P5 C105 C110 C109 -174.4(6) . . . . ?
N2 C14 O2 Ag3 -119.7(5) . . . . ?
C15 C14 O2 Ag3 59.1(5) . . . . ?
P3 Ag3 O2 C14 -71.4(4) . . . . ?
O9 Ag3 O2 C14 64.4(4) . . . . ?
Cl2I Ag3 O2 C14 154.6(4) . . . . ?
Ag2 Ag3 O2 C14 -129.6(4) . . . . ?

loop_
_platon_squeeze_void_nr
_platon_squeeze_void_average_x
_platon_squeeze_void_average_y
_platon_squeeze_void_average_z
_platon_squeeze_void_volume
_platon_squeeze_void_count_electrons
_platon_squeeze_void_content
1 0.000 -0.024 0.500 241 86 ' '
2 0.420 -0.045 0.020 37 3 ' '
3 0.580 -0.045 0.980 37 3 ' '
4 0.250 0.117 0.863 37 4 ' '
5 0.750 0.117 0.137 37 4 ' '
6 0.301 0.236 0.458 21 1 ' '
7 0.699 0.236 0.542 21 1 ' '
8 0.121 0.298 0.917 7 1 ' '
9 0.879 0.298 0.083 7 1 ' '
10 0.079 0.460 0.982 36 3 ' '
11 0.921 0.460 0.018 36 3 ' '
12 0.500 0.476 0.500 241 86 ' '
13 0.250 0.617 0.137 37 4 ' '
14 0.750 0.617 0.863 37 4 ' '
15 0.199 0.736 0.542 21 1 ' '
16 0.801 0.736 0.458 21 1 ' '
17 0.376 0.793 0.086 6 1 ' '
18 0.624 0.793 0.914 6 1 ' '
